data_7718898
loop_
_publ_author_name
'Mangundu, Patrick'
'Tanner, Kate E.'
'Bloomfield, Andrew'
'Barnard, Peter J.'
'White, Keith F.'
'Ho, Curtis C.'
'Yepuri, Nageshwar R.'
'Mole, Richard A.'
'Fuller, Rebecca O.'

_publ_section_title
;
 Trinuclear rare earth pyridyl-&#x3b2;-diketonate complexes: developing
 new methods towards finding lost toroidal spin states.
;
_journal_issue 26
_journal_name_full 'Dalton transactions (Cambridge, England : 2003)'
_journal_page_first 10455
_journal_page_last 10466
_journal_paper_doi 10.1039/d5dt01067e
_journal_volume 54
_journal_year 2025
_chemical_formula_moiety '2(C27 H34 Cl Ho3 N3 O13), 6(Cl), 2(C2 H6 O), 1[C6H24O6Cl2]'
_chemical_formula_sum 'C64 H104 Cl10 Ho6 N6 O34'
_chemical_formula_weight 2845.61
_space_group_crystal_system monoclinic
_space_group_IT_number 14
_space_group_name_Hall '-P 2yn'
_space_group_name_H-M_alt 'P 1 21/n 1'
_atom_sites_solution_hydrogens mixed
_atom_sites_solution_primary dual
_audit_creation_date 2025-03-20
_audit_creation_method
;
Olex2 1.5
(compiled 2023.08.24 svn.re1ec1418 for OlexSys, GUI svn.r6817)
;
_audit_update_record
;
2025-05-05 deposited with the CCDC.	2025-06-05 downloaded from the CCDC.
;
_cell_angle_alpha 90
_cell_angle_beta 94.5210(10)
_cell_angle_gamma 90
_cell_formula_units_Z 4
_cell_length_a 18.2181(2)
_cell_length_b 15.50480(10)
_cell_length_c 35.3931(4)
_cell_measurement_reflns_used 26902
_cell_measurement_temperature 150.00(10)
_cell_measurement_theta_max 70.9270
_cell_measurement_theta_min 3.7240
_cell_volume 9966.31(17)
_computing_cell_refinement 'CrysAlisPro 1.171.40.53 (Rigaku OD, 2019)'
_computing_data_collection 'CrysAlisPro 1.171.40.53 (Rigaku OD, 2019)'
_computing_data_reduction 'CrysAlisPro 1.171.40.53 (Rigaku OD, 2019)'
_computing_molecular_graphics 'Olex2 1.5 (Dolomanov et al., 2009)'
_computing_publication_material 'Olex2 1.5 (Dolomanov et al., 2009)'
_computing_structure_refinement 'SHELXL 2018/3 (Sheldrick, 2015)'
_computing_structure_solution 'SHELXT 2018/2 (Sheldrick, 2018)'
_diffrn_ambient_environment N~2~
_diffrn_ambient_temperature 150.00(10)
_diffrn_detector 'CCD plate'
_diffrn_detector_area_resol_mean 10.0000
_diffrn_detector_type HyPix3000
_diffrn_measured_fraction_theta_full 1.000
_diffrn_measured_fraction_theta_max 0.997
_diffrn_measurement_details
;
List of Runs (angles in degrees, time in seconds):

  # Type    Start    End  Width  t~exp~   \w     \q     \k     \f   Frames
#--------------------------------------------------------------------------
  1  \w    -81.00 -46.00   0.50    3.00    --  -38.50 118.00-163.00   70
  2  \w    -82.00 -55.00   0.50    3.00    --  -38.50-160.00 -42.00   54
  3  \w    -61.00 -28.00   0.50    3.00    --  -38.50 160.00 -11.00   66
  4  \w    -36.00  -6.00   0.50    3.00    --  -38.50 118.00-163.00   60
  5  \w     24.00  80.00   0.50    3.00    --   42.60-118.00 110.00  112
  6  \w     52.00 108.00   0.50    3.00    --   42.60-160.00 -42.00  112
  7  \w    120.00 146.00   0.50   12.00    --  100.00 118.00-163.00   52
  8  \w     98.00 124.00   0.50   12.00    --  100.00 160.00 -11.00   52
  9  \w     72.00  97.00   0.50   12.00    --  100.00-118.00 110.00   50
 10  \w    -33.00  28.00   0.50    3.00    --  -38.50  21.00 -30.00  122
 11  \w   -100.00 -42.00   0.50    3.00    --  -38.50 -43.00  30.00  116
 12  \w    -63.00 -37.00   0.50    3.00    --  -38.50  77.00   0.00   52
 13  \w    -49.00  -7.00   0.50    3.00    --  -38.50  21.00 -90.00   84
 14  \w    -30.00  22.00   0.50    3.00    --  -38.50  77.00   0.00  104
 15  \w     -2.00  31.00   0.50    3.00    --  -38.50  21.00 -90.00   66
 16  \w    -32.00  -6.00   0.50    3.00    --  -38.50 104.00 120.00   52
 17  \w    -96.00 -59.00   0.50    3.00    --  -38.50 -21.00 150.00   74
 18  \w    -99.00 -36.00   0.50    3.00    --  -38.50 -65.00 -30.00  126
 19  \w    -61.00 -36.00   0.50    3.00    --  -38.50 104.00 120.00   50
 20  \w   -101.00 -41.00   0.50    3.00    --  -38.50 -32.00  30.00  120
 21  \w      4.00  29.00   0.50    3.00    --  -38.50   0.00 -60.00   50
 22  \w    -47.00  -5.00   0.50    3.00    --  -38.50  43.00 -90.00   84
 23  \w    -51.00  15.00   0.50    3.00    --  -38.50  43.00-180.00  132
 24  \w     37.00 105.00   0.50    3.00    --   42.60  54.00 -60.00  136
 25  \w    -19.00   6.00   0.50    3.00    --   42.60 -54.00 -60.00   50
 26  \w     11.00  58.00   0.50    3.00    --   42.60 -54.00 -60.00   94
 27  \w    -18.00  65.00   0.50    3.00    --   42.60 -77.00 150.00  166
 28  \w     64.00 104.00   0.50    3.00    --   42.60  65.00  90.00   80
 29  \w      9.00  71.00   0.50    3.00    --   42.60 -89.00 -30.00  124
 30  \w     69.00  95.00   0.50   12.00    --  100.00-117.00  30.00   52
 31  \w     38.00  72.00   0.50   12.00    --  100.00-145.00 120.00   68
 32  \w     92.00 154.00   0.50   12.00    --  100.00  25.00  30.00  124
 33  \w     88.00 132.00   0.50   12.00    --  100.00 145.00-120.00   88
 34  \w     81.00 123.00   0.50   12.00    --  100.00 -77.00 -60.00   84
 35  \w     40.00  66.00   0.50   12.00    --  100.00 -77.00 -60.00   52
 36  \w     80.00 107.00   0.50   12.00    --  100.00  -8.00-150.00   54
 37  \w    125.00 161.00   0.50   12.00    --  100.00  77.00-180.00   72
 38  \w     38.00  79.00   0.50   12.00    --  100.00 -42.00   0.00   82
 39  \w     36.00  84.00   0.50   12.00    --  100.00 -96.00 -60.00   96
 40  \w     71.00 108.00   0.50   12.00    --  100.00 -42.00 150.00   74
 41  \w     78.00 104.00   0.50   12.00    --  100.00 -68.00 -60.00   52
 42  \w     40.00  81.00   0.50   12.00    --  100.00 -42.00 -60.00   82
 43  \w    105.00 136.00   0.50   12.00    --  100.00  96.00  60.00   62
 44  \w     85.00 127.00   0.50   12.00    --  100.00 -87.00  90.00   84
 45  \w     38.00 109.00   0.50   12.00    --  100.00-117.00   0.00  142
 46  \w    101.00 126.00   0.50   12.00    --  100.00-145.00-120.00   50
 47  \w     39.00 126.00   0.50   12.00    --  100.00-145.00   0.00  174
 48  \w    103.00 151.00   0.50   12.00    --  100.00 117.00 120.00   96
 49  \w     84.00 109.00   0.50   12.00    --  100.00-117.00  60.00   50
 50  \w     56.00  95.00   0.50   12.00    --  100.00-145.00-120.00   78
 51  \w     77.00 103.00   0.50   12.00    --  100.00 -59.00  60.00   52
 52  \w    109.00 156.00   0.50   12.00    --  100.00  50.00-120.00   94
 53  \w     83.00 109.00   0.50   12.00    --  100.00 -77.00-150.00   52
 54  \w    112.00 162.00   0.50   12.00    --  100.00  50.00-150.00  100
 55  \w     94.00 119.00   0.50   12.00    --  100.00 -59.00 -60.00   50
 56  \w     36.00  61.00   0.50   12.00    --  100.00-117.00 120.00   50
 57  \w     76.00 106.00   0.50   12.00    --  100.00-117.00 120.00   60
 58  \w     83.00 108.00   0.50   12.00    --  100.00-117.00  90.00   50
 59  \w    122.00 155.00   0.50   12.00    --  100.00  42.00 -90.00   66
 60  \w     39.00  64.00   0.50   12.00    --  100.00-117.00  60.00   50
 61  \w     30.00  92.00   0.50   12.00    --  100.00 -96.00-150.00  124
 62  \w    105.00 158.00   0.50   12.00    --  100.00  96.00 -30.00  106
 63  \w     84.00 109.00   0.50   12.00    --  100.00-117.00 -60.00   50
 64  \w     60.00 109.00   0.50   12.00    --  100.00 -33.00  30.00   98
 65  \w    130.00 158.00   0.50   12.00    --  100.00 145.00-180.00   56
 66  \w     77.00 102.00   0.50   12.00    --  100.00   8.00 150.00   50
 67  \w    140.00 165.00   0.50   12.00    --  100.00   8.00 150.00   50
 68  \w     96.00 163.00   0.50   12.00    --  100.00 145.00 -90.00  134
 69  \w     53.00  79.00   0.50   12.00    --  100.00-117.00 -60.00   52
 70  \w     85.00 110.00   0.50   12.00    --  100.00 -42.00   0.00   50
 71  \w     96.00 134.00   0.50   12.00    --  100.00  25.00-150.00   76
 72  \w     44.00  69.00   0.50   12.00    --  100.00 -77.00  60.00   50
 73  \w     37.00 121.00   0.50   12.00    --  100.00 -68.00  60.00  168
 74  \w    102.00 151.00   0.50   12.00    --  100.00 117.00  90.00   98
 75  \w     76.00 116.00   0.50   12.00    --  100.00 -68.00-180.00   80
 76  \w     96.00 121.00   0.50   12.00    --  100.00 -77.00  60.00   50
 77  \w    105.00 153.00   0.50   12.00    --  100.00  77.00-120.00   96
 78  \w    103.00 132.00   0.50   12.00    --  100.00 117.00-120.00   58
 79  \w    102.00 148.00   0.50   12.00    --  100.00 117.00   0.00   92
 80  \w     64.00 116.00   0.50   12.00    --  100.00 -55.00 156.63  104
 81  \w     87.00 134.00   0.50   12.00    --  100.00  42.00-180.00   94
 82  \w     60.00  86.00   0.50   12.00    --  100.00 -33.00-120.00   52
 83  \w     65.00 100.00   0.50   12.00    --  100.00 -33.00 120.00   70
 84  \w     83.00 159.00   0.50   12.00    --  100.00  68.00 120.00  152
 85  \w     81.00 106.00   0.50   12.00    --  100.00 -93.00 -87.42   50
 86  \w     81.00 106.00   0.50   12.00    --  100.00 -96.00 -30.00   50
 87  \w     53.00  79.00   0.50   12.00    --  100.00 -96.00  60.00   52
 88  \w     35.00 109.00   0.50   12.00    --  100.00 -25.00-180.00  148
 89  \w     81.00 115.00   0.50   12.00    --  100.00 -59.00 -90.00   68
 90  \w     83.00 108.00   0.50   12.00    --  100.00-160.00 -42.00   50
;
_diffrn_measurement_device 'four-circle diffractometer'
_diffrn_measurement_device_type 'SuperNova, Dual, Cu at home/near, HyPix3000'
_diffrn_measurement_method '\w scans'
_diffrn_orient_matrix_type 'CrysAlisPro convention (1999,Acta A55,543-557)'
_diffrn_orient_matrix_UB_11 0.0390945000
_diffrn_orient_matrix_UB_12 -0.0252875000
_diffrn_orient_matrix_UB_13 0.0385924000
_diffrn_orient_matrix_UB_21 0.0707485000
_diffrn_orient_matrix_UB_22 -0.0202577000
_diffrn_orient_matrix_UB_23 -0.0194476000
_diffrn_orient_matrix_UB_31 0.0258068000
_diffrn_orient_matrix_UB_32 0.0939150000
_diffrn_orient_matrix_UB_33 0.0061883000
_diffrn_radiation_monochromator mirror
_diffrn_radiation_probe x-ray
_diffrn_radiation_type 'Cu K\a'
_diffrn_radiation_wavelength 1.54184
_diffrn_reflns_av_R_equivalents 0.0783
_diffrn_reflns_av_unetI/netI 0.0433
_diffrn_reflns_Laue_measured_fraction_full 1.000
_diffrn_reflns_Laue_measured_fraction_max 0.997
_diffrn_reflns_limit_h_max 22
_diffrn_reflns_limit_h_min -21
_diffrn_reflns_limit_k_max 18
_diffrn_reflns_limit_k_min -13
_diffrn_reflns_limit_l_max 43
_diffrn_reflns_limit_l_min -42
_diffrn_reflns_number 144140
_diffrn_reflns_point_group_measured_fraction_full 1.000
_diffrn_reflns_point_group_measured_fraction_max 0.997
_diffrn_reflns_theta_full 67.684
_diffrn_reflns_theta_max 71.341
_diffrn_reflns_theta_min 3.748
_diffrn_source 'micro-focus sealed X-ray tube'
_diffrn_source_type 'SuperNova (Cu) X-ray Source'
_exptl_absorpt_coefficient_mu 11.551
_exptl_absorpt_correction_T_max 1.00000
_exptl_absorpt_correction_T_min 0.59979
_exptl_absorpt_correction_type multi-scan
_exptl_absorpt_process_details
;
CrysAlisPro 1.171.40.53 (Rigaku Oxford Diffraction, 2019)
Empirical absorption correction using spherical harmonics,
 implemented in SCALE3 ABSPACK scaling algorithm.
;
_exptl_crystal_colour 'clear yellow'
_exptl_crystal_colour_lustre clear
_exptl_crystal_colour_primary yellow
_exptl_crystal_density_diffrn 1.896
_exptl_crystal_description irregular
_exptl_crystal_F_000 5496
_exptl_crystal_size_max 0.18
_exptl_crystal_size_mid 0.08
_exptl_crystal_size_min 0.03
_refine_diff_density_max 0.898
_refine_diff_density_min -1.348
_refine_diff_density_rms 0.114
_refine_ls_extinction_method none
_refine_ls_goodness_of_fit_ref 1.039
_refine_ls_hydrogen_treatment constr
_refine_ls_matrix_type full
_refine_ls_number_parameters 975
_refine_ls_number_reflns 19312
_refine_ls_number_restraints 5
_refine_ls_restrained_S_all 1.039
_refine_ls_R_factor_all 0.0591
_refine_ls_R_factor_gt 0.0493
_refine_ls_shift/su_max 0.001
_refine_ls_shift/su_mean 0.000
_refine_ls_structure_factor_coef Fsqd
_refine_ls_weighting_details 'w=1/[\s^2^(Fo^2^)+(0.0485P)^2^+36.5691P] where P=(Fo^2^+2Fc^2^)/3'
_refine_ls_weighting_scheme calc
_refine_ls_wR_factor_gt 0.1163
_refine_ls_wR_factor_ref 0.1211
_reflns_Friedel_coverage 0.000
_reflns_number_gt 16156
_reflns_number_total 19312
_reflns_threshold_expression 'I > 2\s(I)'
_cod_data_source_file d5dt01067e2.cif
_cod_data_source_block complex_1
_cod_depositor_comments 'Adding full bibliography for 7718894--7718899.cif.'
_cod_database_code 7718898
_shelx_shelxl_version_number 2018/3
_chemical_oxdiff_formula 'C20 H20 N4 Ag'
_shelx_space_group_comment
;
The symmetry employed for this shelxl refinement is uniquely defined
by the following loop, which should always be used as a source of
symmetry information in preference to the above space-group names.
They are only intended as comments.
;
_shelx_estimated_absorpt_t_max 0.723
_shelx_estimated_absorpt_t_min 0.230
_olex2_refinement_description
;
1. Fixed Uiso
 At 1.2 times of:
  All C(H) groups, All C(H,H) groups, All C(H,H,H,H) groups
 At 1.5 times of:
  All C(H,H,H) groups, All O(H) groups, All O(H,H) groups
2. Restrained distances
 Ho1-H9a \\sim Ho1-H9b
 with sigma of 0.02
 Ho1-H12a \\sim Ho1-H12b
 with sigma of 0.02
 Ho6-H24a \\sim Ho6-H24b
 with sigma of 0.02
 Ho5-H23a \\sim Ho5-H23b
 with sigma of 0.02
 Ho2-H10a \\sim Ho2-H10b
 with sigma of 0.02
3. Others
 Fixed Sof: H55c(0.5) H55d(0.5) H55a(0.5) H55b(0.5) C56A(0.5) H56a(0.5)
 H56b(0.5) H56c(0.5) C56B(0.5) H56d(0.5) H56e(0.5) H56f(0.5)
4.a Free rotating group:
 O9(H9a,H9b), O12(H12a,H12b), O24(H24a,H24b), O23(H23a,H23b), O10(H10a,H10b)
4.b Rotating group:
 O22(H22a,H22b), O25(H25a,H25b), O11(H11a,H11b), O13(H13a,H13b), O26(H26a,H26b)
4.c Secondary CH2 refined with riding coordinates:
 C55(H55c,H55d), C55(H55a,H55b), C57(H57a,H57b)
4.d Aromatic/amide H refined with riding coordinates:
 C13(H13), C7(H7), C25(H25), C1(H1), C16(H16), C22(H22), C28(H28), C34(H34),
 C20(H20), C40(H40), C43(H43), C4(H4), C21(H21), C19(H19), C29(H29), C31(H31),
 C52(H52), C10(H10), C30(H30), C12(H12), C2(H2), C11(H11), C3(H3), C46(H46),
 C49(H49), C47(H47), C37(H37), C39(H39), C38(H38), C48(H48)
4.e Idealised Me refined as rotating group:
 C9(H9c,H9d,H9e), C18(H18a,H18b,H18c), C45(H45a,H45b,H45c), C27(H27a,H27b,
 H27c), C36(H36a,H36b,H36c), C54(H54a,H54b,H54c), C56A(H56a,H56b,H56c),
 C58(H58a,H58b,H58c), C56B(H56d,H56e,H56f)
4.f Idealised tetrahedral OH refined as rotating group:
 O27(H27), O28(H28a)
;
_smtbx_masks_special_details
;
A solvent mask was calculated and 594 electrons were 
found in a volume of 2236\%A^3^ in 1 void per unit cell. 
This is consistent with the presence of 
2Cl-, 3[H2O] and 3[C2H6O1] per Formula Unit 
which account for 576 electrons 
per unit cell.
;
_smtbx_masks_void_probe_radius 1.2
_smtbx_masks_void_truncation_radius 1.2
_olex2_submission_special_instructions 'No special instructions were received'
_oxdiff_exptl_absorpt_empirical_details
;
Empirical correction (ABSPACK) includes:
- Absorption correction using spherical harmonics
- Frame scaling
;
_oxdiff_exptl_absorpt_empirical_full_max 3.118
_oxdiff_exptl_absorpt_empirical_full_min 0.477

loop_
_space_group_symop_operation_xyz
'x, y, z'
'-x+1/2, y+1/2, -z+1/2'
'-x, -y, -z'
'x-1/2, -y-1/2, z-1/2'

loop_
_atom_site_label
_atom_site_type_symbol
_atom_site_fract_x
_atom_site_fract_y
_atom_site_fract_z
_atom_site_U_iso_or_equiv
_atom_site_adp_type
_atom_site_occupancy
_atom_site_site_symmetry_order
_atom_site_calc_flag
_atom_site_refinement_flags_posn
_atom_site_refinement_flags_adp
_atom_site_refinement_flags_occupancy
_atom_site_disorder_assembly
_atom_site_disorder_group
Ho1 Ho 0.74207(2) 0.58019(2) 0.27912(2) 0.02360(9) Uani 1 1 d D . . . .
Ho2 Ho 0.88743(2) 0.58395(2) 0.35261(2) 0.02574(9) Uani 1 1 d D . . . .
Ho3 Ho 0.70000(2) 0.59917(2) 0.37404(2) 0.02412(9) Uani 1 1 d . . . . .
Ho4 Ho 0.23644(2) 0.22754(2) 0.27897(2) 0.02445(9) Uani 1 1 d . . . . .
Ho6 Ho 0.20962(2) 0.20782(2) 0.37642(2) 0.02691(9) Uani 1 1 d D . . . .
Ho5 Ho 0.39078(2) 0.22138(2) 0.34635(2) 0.02839(9) Uani 1 1 d D . . . .
Cl2 Cl 0.43997(7) 0.05987(8) 0.34212(4) 0.0355(3) Uani 1 1 d . . . . .
Cl1 Cl 0.94078(8) 0.74326(9) 0.34935(5) 0.0427(3) Uani 1 1 d . . . . .
O1 O 0.63898(17) 0.5829(2) 0.31404(10) 0.0248(7) Uani 1 1 d . . . . .
O4 O 0.77691(19) 0.5952(2) 0.21888(10) 0.0288(7) Uani 1 1 d . . . . .
O3 O 0.86859(17) 0.5799(2) 0.28538(10) 0.0263(7) Uani 1 1 d . . . . .
O5 O 0.81816(18) 0.5958(2) 0.40567(9) 0.0266(7) Uani 1 1 d . . . . .
O14 O 0.13984(18) 0.2246(2) 0.31884(10) 0.0281(7) Uani 1 1 d . . . . .
O7 O 0.77452(17) 0.5094(2) 0.33763(9) 0.0237(7) Uani 1 1 d . . . . .
O21 O 0.27859(17) 0.1432(2) 0.33090(10) 0.0247(7) Uani 1 1 d . . . . .
O8 O 0.77861(17) 0.6629(2) 0.33248(9) 0.0236(7) Uani 1 1 d . . . . .
O16 O 0.36340(18) 0.2254(2) 0.28015(10) 0.0283(7) Uani 1 1 d . . . . .
O17 O 0.2631(2) 0.2120(2) 0.21713(10) 0.0313(8) Uani 1 1 d . . . . .
O22 O 0.2564(2) 0.3694(2) 0.26000(11) 0.0305(8) Uani 1 1 d . . . . .
H22A H 0.278477 0.369785 0.239176 0.046 Uiso 1 1 d R U . . .
H22B H 0.287259 0.394765 0.276156 0.046 Uiso 1 1 d R U . . .
O20 O 0.27776(18) 0.2964(2) 0.33641(10) 0.0257(7) Uani 1 1 d . . . . .
O25 O 0.1947(2) 0.0906(2) 0.26100(12) 0.0367(9) Uani 1 1 d . . . . .
H25A H 0.225144 0.050608 0.270190 0.055 Uiso 1 1 d R U . . .
H25B H 0.195460 0.083852 0.236363 0.055 Uiso 1 1 d R U . . .
O2 O 0.57592(19) 0.6213(2) 0.38008(11) 0.0311(8) Uani 1 1 d . . . . .
O9 O 0.7600(2) 0.4374(2) 0.26232(10) 0.0318(8) Uani 1 1 d G . . . .
H9A H 0.769792 0.422227 0.240209 0.048 Uiso 1 1 d DG U . . .
H9B H 0.781285 0.399965 0.276869 0.048 Uiso 1 1 d DG U . . .
O18 O 0.3328(2) 0.2067(2) 0.40216(11) 0.0320(8) Uani 1 1 d . . . . .
O15 O 0.0889(2) 0.1868(3) 0.38776(11) 0.0358(8) Uani 1 1 d . . . . .
O6 O 0.9704(2) 0.5880(2) 0.40482(10) 0.0339(8) Uani 1 1 d . . . . .
O12 O 0.7044(2) 0.7187(2) 0.26012(11) 0.0357(9) Uani 1 1 d G . . . .
H12A H 0.703390 0.763591 0.273879 0.054 Uiso 1 1 d DG U . . .
H12B H 0.696995 0.737460 0.237579 0.054 Uiso 1 1 d DG U . . .
O11 O 0.6566(2) 0.4625(2) 0.38867(11) 0.0357(8) Uani 1 1 d . . . . .
H11A H 0.690431 0.433824 0.401709 0.054 Uiso 1 1 d R U . . .
H11B H 0.621846 0.467118 0.403736 0.054 Uiso 1 1 d R U . . .
O19 O 0.4834(2) 0.2181(2) 0.39411(12) 0.0377(9) Uani 1 1 d . . . . .
O13 O 0.6867(2) 0.7475(2) 0.38287(11) 0.0345(8) Uani 1 1 d . . . . .
H13A H 0.643136 0.758474 0.389030 0.052 Uiso 1 1 d R U . . .
H13B H 0.689631 0.773854 0.361842 0.052 Uiso 1 1 d R U . . .
O24 O 0.1737(2) 0.3457(2) 0.39437(12) 0.0342(8) Uani 1 1 d G . . . .
H24A H 0.196888 0.392986 0.392799 0.051 Uiso 1 1 d DG U . . .
H24B H 0.134395 0.359336 0.404473 0.051 Uiso 1 1 d DG U . . .
O23 O 0.4171(2) 0.3654(2) 0.36520(14) 0.0437(10) Uani 1 1 d G . . . .
H23A H 0.442185 0.382593 0.385012 0.065 Uiso 1 1 d DG U . . .
H23B H 0.401751 0.411615 0.354239 0.065 Uiso 1 1 d DG U . . .
O10 O 0.9138(2) 0.4401(2) 0.37111(12) 0.0363(9) Uani 1 1 d G . . . .
H10A H 0.944011 0.422667 0.388998 0.054 Uiso 1 1 d DG U . . .
H10B H 0.897333 0.394103 0.360438 0.054 Uiso 1 1 d DG U . . .
O26 O 0.1989(2) 0.0590(2) 0.38718(12) 0.0427(10) Uani 1 1 d . . . . .
H26A H 0.183641 0.032677 0.366339 0.064 Uiso 1 1 d R U . . .
H26B H 0.164308 0.048887 0.402159 0.064 Uiso 1 1 d R U . . .
N1 N 0.6233(2) 0.5438(3) 0.24174(13) 0.0295(9) Uani 1 1 d . . . . .
N4 N 0.1132(2) 0.2679(3) 0.24765(13) 0.0296(9) Uani 1 1 d . . . . .
N3 N 0.7026(2) 0.6064(3) 0.44440(12) 0.0275(9) Uani 1 1 d . . . . .
N2 N 0.9973(2) 0.5437(3) 0.31776(13) 0.0307(9) Uani 1 1 d . . . . .
N5 N 0.4952(2) 0.2637(3) 0.30789(15) 0.0363(11) Uani 1 1 d . . . . .
N6 N 0.2264(3) 0.1939(3) 0.44686(13) 0.0342(10) Uani 1 1 d . . . . .
C32 C 0.0542(3) 0.2668(3) 0.26871(15) 0.0280(11) Uani 1 1 d . . . . .
C15 C 0.9181(2) 0.5649(3) 0.26137(14) 0.0230(9) Uani 1 1 d . . . . .
C14 C 0.9928(3) 0.5431(3) 0.27980(15) 0.0260(10) Uani 1 1 d . . . . .
C13 C 1.0519(3) 0.5226(3) 0.25927(16) 0.0315(11) Uani 1 1 d . . . . .
H13 H 1.047167 0.524208 0.232353 0.038 Uiso 1 1 calc R U . . .
C17 C 0.8353(3) 0.5864(3) 0.20301(15) 0.0290(11) Uani 1 1 d . . . . .
C23 C 0.7687(3) 0.6016(3) 0.46524(14) 0.0254(10) Uani 1 1 d . . . . .
C24 C 0.8335(3) 0.5985(3) 0.44205(15) 0.0275(10) Uani 1 1 d . . . . .
C44 C 0.3191(3) 0.2199(3) 0.19910(16) 0.0321(11) Uani 1 1 d . . . . .
C7 C 0.5116(3) 0.5895(4) 0.32104(16) 0.0336(12) Uani 1 1 d . . . . .
H7 H 0.463866 0.581572 0.308664 0.040 Uiso 1 1 calc R U . . .
C5 C 0.5610(3) 0.5449(3) 0.26024(15) 0.0292(11) Uani 1 1 d . . . . .
C33 C 0.0705(3) 0.2373(3) 0.30865(16) 0.0283(11) Uani 1 1 d . . . . .
C8 C 0.5166(3) 0.6173(3) 0.35948(16) 0.0310(11) Uani 1 1 d . . . . .
C41 C 0.4855(3) 0.2643(3) 0.27016(17) 0.0319(11) Uani 1 1 d . . . . .
C25 C 0.9041(3) 0.5988(4) 0.45939(16) 0.0351(12) Uani 1 1 d . . . . .
H25 H 0.909551 0.602636 0.486257 0.042 Uiso 1 1 calc R U . . .
C1 C 0.6187(3) 0.5171(4) 0.20593(17) 0.0387(13) Uani 1 1 d . . . . .
H1 H 0.662438 0.516149 0.193012 0.046 Uiso 1 1 calc R U . . .
C16 C 0.9053(3) 0.5677(4) 0.22287(16) 0.0323(11) Uani 1 1 d . . . . .
H16 H 0.945619 0.556491 0.208129 0.039 Uiso 1 1 calc R U . . .
C35 C 0.0261(3) 0.1966(4) 0.37007(17) 0.0371(12) Uani 1 1 d . . . . .
C42 C 0.4092(3) 0.2407(3) 0.25424(17) 0.0300(11) Uani 1 1 d . . . . .
C6 C 0.5711(3) 0.5734(3) 0.30071(14) 0.0251(10) Uani 1 1 d . . . . .
C22 C 0.7730(3) 0.5987(4) 0.50469(16) 0.0374(13) Uani 1 1 d . . . . .
H22 H 0.819425 0.595788 0.518867 0.045 Uiso 1 1 calc R U . . .
C51 C 0.3554(3) 0.1981(3) 0.43813(16) 0.0330(12) Uani 1 1 d . . . . .
C28 C 0.1028(3) 0.2947(4) 0.21176(17) 0.0354(12) Uani 1 1 d . . . . .
H28 H 0.143773 0.294589 0.196718 0.042 Uiso 1 1 calc R U . . .
C34 C 0.0158(3) 0.2250(3) 0.33218(17) 0.0337(12) Uani 1 1 d . . . . .
H34 H -0.033208 0.236420 0.322267 0.040 Uiso 1 1 calc R U . . .
C20 C 0.6412(3) 0.6056(3) 0.50162(16) 0.0349(12) Uani 1 1 d . . . . .
H20 H 0.596356 0.606839 0.513576 0.042 Uiso 1 1 calc R U . . .
C40 C 0.5414(3) 0.2857(4) 0.24738(19) 0.0399(13) Uani 1 1 d . . . . .
H40 H 0.533215 0.283819 0.220549 0.048 Uiso 1 1 calc R U . . .
C43 C 0.3915(3) 0.2384(3) 0.21602(17) 0.0333(12) Uani 1 1 d . . . . .
H43 H 0.429351 0.249690 0.199710 0.040 Uiso 1 1 calc R U . . .
C26 C 0.9697(3) 0.5936(3) 0.43965(16) 0.0333(12) Uani 1 1 d . . . . .
C4 C 0.4936(3) 0.5189(4) 0.24253(18) 0.0408(14) Uani 1 1 d . . . . .
H4 H 0.450458 0.520721 0.255925 0.049 Uiso 1 1 calc R U . . .
C9 C 0.4477(3) 0.6405(4) 0.37690(17) 0.0369(12) Uani 1 1 d . . . . .
H9C H 0.436154 0.595877 0.395115 0.055 Uiso 1 1 calc R U . . .
H9D H 0.407172 0.645087 0.357080 0.055 Uiso 1 1 calc R U . . .
H9E H 0.454298 0.695998 0.390014 0.055 Uiso 1 1 calc R U . . .
C18 C 0.8319(3) 0.5936(4) 0.16075(16) 0.0380(13) Uani 1 1 d . . . . .
H18A H 0.881602 0.602172 0.152715 0.057 Uiso 1 1 calc R U . . .
H18B H 0.800845 0.642864 0.152522 0.057 Uiso 1 1 calc R U . . .
H18C H 0.810857 0.540648 0.149323 0.057 Uiso 1 1 calc R U . . .
C45 C 0.3091(4) 0.2116(4) 0.15691(17) 0.0433(14) Uani 1 1 d . . . . .
H45A H 0.278678 0.160842 0.150213 0.065 Uiso 1 1 calc R U . . .
H45B H 0.357250 0.205018 0.146736 0.065 Uiso 1 1 calc R U . . .
H45C H 0.284696 0.263345 0.146146 0.065 Uiso 1 1 calc R U . . .
C21 C 0.7084(3) 0.6001(4) 0.52293(17) 0.0400(13) Uani 1 1 d . . . . .
H21 H 0.710042 0.597433 0.549797 0.048 Uiso 1 1 calc R U . . .
C19 C 0.6412(3) 0.6091(3) 0.46307(16) 0.0330(11) Uani 1 1 d . . . . .
H19 H 0.595176 0.613712 0.448625 0.040 Uiso 1 1 calc R U . . .
C29 C 0.0351(3) 0.3228(4) 0.19520(18) 0.0414(14) Uani 1 1 d . . . . .
H29 H 0.030205 0.342276 0.169672 0.050 Uiso 1 1 calc R U . . .
C31 C -0.0148(3) 0.2929(4) 0.25387(18) 0.0387(13) Uani 1 1 d . . . . .
H31 H -0.055564 0.291129 0.269040 0.046 Uiso 1 1 calc R U . . .
C52 C 0.4279(3) 0.1978(4) 0.45168(18) 0.0414(14) Uani 1 1 d . . . . .
H52 H 0.438697 0.189409 0.478120 0.050 Uiso 1 1 calc R U . . .
C27 C 1.0425(3) 0.5958(4) 0.46348(18) 0.0448(15) Uani 1 1 d . . . . .
H27A H 1.067808 0.540476 0.461273 0.067 Uiso 1 1 calc R U . . .
H27B H 1.033480 0.606009 0.490047 0.067 Uiso 1 1 calc R U . . .
H27C H 1.073145 0.642272 0.454537 0.067 Uiso 1 1 calc R U . . .
C10 C 1.0621(3) 0.5202(4) 0.33582(18) 0.0398(13) Uani 1 1 d . . . . .
H10 H 1.065840 0.519244 0.362742 0.048 Uiso 1 1 calc R U . . .
C50 C 0.2948(3) 0.1900(3) 0.46416(17) 0.0359(12) Uani 1 1 d . . . . .
C30 C -0.0240(3) 0.3217(4) 0.21655(18) 0.0403(13) Uani 1 1 d . . . . .
H30 H -0.070967 0.340468 0.206075 0.048 Uiso 1 1 calc R U . . .
C12 C 1.1179(3) 0.4996(4) 0.27851(19) 0.0416(14) Uani 1 1 d . . . . .
H12 H 1.159229 0.485365 0.265009 0.050 Uiso 1 1 calc R U . . .
C2 C 0.5535(3) 0.4905(4) 0.18631(18) 0.0460(15) Uani 1 1 d . . . . .
H2 H 0.552597 0.472787 0.160574 0.055 Uiso 1 1 calc R U . . .
C11 C 1.1230(3) 0.4977(4) 0.31765(19) 0.0432(14) Uani 1 1 d . . . . .
H11 H 1.167454 0.481245 0.331589 0.052 Uiso 1 1 calc R U . . .
C3 C 0.4897(3) 0.4905(4) 0.20548(19) 0.0462(16) Uani 1 1 d . . . . .
H3 H 0.444323 0.471367 0.193282 0.055 Uiso 1 1 calc R U . . .
C53 C 0.4884(3) 0.2092(4) 0.42883(19) 0.0407(14) Uani 1 1 d . . . . .
C46 C 0.1689(4) 0.1914(4) 0.46859(17) 0.0422(14) Uani 1 1 d . . . . .
H46 H 0.120502 0.195810 0.456670 0.051 Uiso 1 1 calc R U . . .
C49 C 0.3077(4) 0.1809(4) 0.50327(18) 0.0470(15) Uani 1 1 d . . . . .
H49 H 0.356511 0.176655 0.514748 0.056 Uiso 1 1 calc R U . . .
C47 C 0.1778(4) 0.1826(4) 0.50770(19) 0.0470(15) Uani 1 1 d . . . . .
H47 H 0.136187 0.179887 0.522241 0.056 Uiso 1 1 calc R U . . .
C37 C 0.5615(3) 0.2873(4) 0.3240(2) 0.0457(15) Uani 1 1 d . . . . .
H37 H 0.568889 0.287679 0.350898 0.055 Uiso 1 1 calc R U . . .
C39 C 0.6091(3) 0.3096(4) 0.2645(2) 0.0513(17) Uani 1 1 d . . . . .
H39 H 0.647976 0.324990 0.249411 0.062 Uiso 1 1 calc R U . . .
C36 C -0.0400(3) 0.1764(5) 0.3911(2) 0.0520(17) Uani 1 1 d . . . . .
H36A H -0.084828 0.186423 0.374513 0.078 Uiso 1 1 calc R U . . .
H36B H -0.040267 0.213715 0.413451 0.078 Uiso 1 1 calc R U . . .
H36C H -0.038154 0.115907 0.399135 0.078 Uiso 1 1 calc R U . . .
C38 C 0.6197(3) 0.3112(5) 0.3030(2) 0.0532(18) Uani 1 1 d . . . . .
H38 H 0.665781 0.328068 0.315281 0.064 Uiso 1 1 calc R U . . .
C54 C 0.5658(3) 0.2117(4) 0.4488(2) 0.0481(16) Uani 1 1 d . . . . .
H54A H 0.571353 0.263773 0.464515 0.072 Uiso 1 1 calc R U . . .
H54B H 0.602245 0.212418 0.429893 0.072 Uiso 1 1 calc R U . . .
H54C H 0.573520 0.160592 0.464946 0.072 Uiso 1 1 calc R U . . .
C48 C 0.2481(4) 0.1780(4) 0.52501(19) 0.0519(17) Uani 1 1 d . . . . .
H48 H 0.255552 0.172854 0.551782 0.062 Uiso 1 1 calc R U . . .
Cl4 Cl 0.82139(7) 0.30333(8) 0.32135(4) 0.0330(3) Uani 1 1 d . . . . .
Cl6 Cl 0.32447(7) 0.50016(8) 0.31704(4) 0.0341(3) Uani 1 1 d . . . . .
Cl3 Cl 0.72621(8) 0.86835(8) 0.31799(4) 0.0378(3) Uani 1 1 d . . . . .
Cl5 Cl 0.21068(9) -0.05979(8) 0.31743(4) 0.0408(3) Uani 1 1 d . . . . .
Cl7 Cl 0.51569(7) 0.43867(8) 0.43355(4) 0.0350(3) Uani 1 1 d . . . . .
Cl12 Cl 0.03227(8) 0.37661(10) 0.43284(4) 0.0423(3) Uani 1 1 d . . . . .
O27 O 0.4186(3) 0.1739(3) 0.58463(17) 0.0590(13) Uani 1 1 d . . . . .
H27 H 0.448509 0.192405 0.569684 0.089 Uiso 1 1 calc R U . . .
O28 O 0.7414(3) 0.3213(4) 0.39870(17) 0.0712(16) Uani 1 1 d . . . . .
H28A H 0.761847 0.293541 0.382057 0.107 Uiso 1 1 calc R U . . .
C55 C 0.4430(5) 0.0936(4) 0.5993(2) 0.0592(19) Uani 1 1 d . . . . .
H55C H 0.427265 0.087340 0.625333 0.071 Uiso 0.5 1 calc R U P A 2
H55D H 0.497481 0.092465 0.601000 0.071 Uiso 0.5 1 calc R U P A 2
H55A H 0.408589 0.073070 0.617675 0.071 Uiso 0.5 1 calc R U P B 1
H55B H 0.492056 0.100846 0.613090 0.071 Uiso 0.5 1 calc R U P B 1
C56A C 0.4154(11) 0.0219(12) 0.5768(5) 0.067(4) Uiso 0.5 1 d . . P C 2
H56A H 0.361442 0.023945 0.574124 0.101 Uiso 0.5 1 calc R U P C 2
H56B H 0.431421 -0.032130 0.589275 0.101 Uiso 0.5 1 calc R U P C 2
H56C H 0.434380 0.024816 0.551715 0.101 Uiso 0.5 1 calc R U P C 2
C58 C 0.7597(7) 0.3505(9) 0.4661(4) 0.118(4) Uiso 1 1 d . . . . .
H58A H 0.723146 0.396709 0.462265 0.177 Uiso 1 1 calc R U . . .
H58B H 0.794930 0.365293 0.487499 0.177 Uiso 1 1 calc R U . . .
H58C H 0.734779 0.296414 0.471593 0.177 Uiso 1 1 calc R U . . .
C56B C 0.4481(10) 0.0251(11) 0.5677(5) 0.060(4) Uiso 0.5 1 d . . P C 1
H56D H 0.399881 0.018846 0.553637 0.090 Uiso 0.5 1 calc R U P C 1
H56E H 0.463100 -0.030310 0.579190 0.090 Uiso 0.5 1 calc R U P C 1
H56F H 0.484456 0.043528 0.550424 0.090 Uiso 0.5 1 calc R U P C 1
C57 C 0.7981(7) 0.3404(8) 0.4325(3) 0.104(4) Uiso 1 1 d . . . . .
H57A H 0.833758 0.292340 0.435800 0.125 Uiso 1 1 calc R U . . .
H57B H 0.825531 0.393807 0.427523 0.125 Uiso 1 1 calc R U . . .

loop_
_atom_site_aniso_label
_atom_site_aniso_U_11
_atom_site_aniso_U_22
_atom_site_aniso_U_33
_atom_site_aniso_U_23
_atom_site_aniso_U_13
_atom_site_aniso_U_12
Ho1 0.01890(17) 0.02513(18) 0.02607(19) -0.00177(14) -0.00271(14) 0.00099(13)
Ho2 0.02049(18) 0.02649(19) 0.0292(2) -0.00052(15) -0.00435(14) -0.00103(13)
Ho3 0.02189(18) 0.02368(18) 0.02617(19) -0.00052(14) -0.00211(14) -0.00049(13)
Ho4 0.02029(17) 0.02062(17) 0.0316(2) -0.00076(14) -0.00317(14) -0.00012(13)
Ho6 0.02552(19) 0.02369(18) 0.0306(2) -0.00070(15) -0.00389(15) 0.00117(14)
Ho5 0.02163(18) 0.02397(19) 0.0381(2) -0.00119(15) -0.00675(15) 0.00186(14)
Cl2 0.0311(6) 0.0279(6) 0.0472(8) 0.0004(5) 0.0006(5) 0.0069(5)
Cl1 0.0403(7) 0.0334(7) 0.0529(9) 0.0015(6) -0.0064(6) -0.0098(5)
O1 0.0159(15) 0.0323(18) 0.0260(18) -0.0020(14) 0.0000(13) 0.0006(13)
O4 0.0263(18) 0.0352(19) 0.0248(18) -0.0041(14) 0.0015(14) 0.0026(14)
O3 0.0174(16) 0.0336(18) 0.0269(18) -0.0012(14) -0.0058(13) 0.0003(13)
O5 0.0220(16) 0.0343(18) 0.0221(17) 0.0009(14) -0.0066(13) 0.0007(14)
O14 0.0188(16) 0.0326(18) 0.0327(19) -0.0019(15) 0.0005(14) -0.0008(13)
O7 0.0208(16) 0.0249(16) 0.0241(17) 0.0015(13) -0.0063(13) -0.0003(13)
O21 0.0211(16) 0.0214(16) 0.0309(18) -0.0014(13) -0.0033(13) 0.0002(12)
O8 0.0204(16) 0.0244(16) 0.0255(17) 0.0022(13) -0.0006(13) -0.0005(13)
O16 0.0183(16) 0.0310(18) 0.034(2) 0.0014(15) -0.0082(14) -0.0011(13)
O17 0.0301(19) 0.0311(19) 0.033(2) -0.0013(15) 0.0035(15) -0.0013(15)
O22 0.0330(19) 0.0236(17) 0.034(2) 0.0003(15) -0.0041(16) -0.0050(14)
O20 0.0225(16) 0.0216(16) 0.0318(19) 0.0000(14) -0.0056(14) 0.0000(13)
O25 0.046(2) 0.0251(18) 0.038(2) -0.0039(16) -0.0063(18) -0.0085(16)
O2 0.0215(17) 0.0362(19) 0.035(2) -0.0015(16) -0.0031(15) 0.0044(14)
O9 0.039(2) 0.0265(18) 0.0289(19) -0.0074(15) -0.0039(16) 0.0042(15)
O18 0.0293(18) 0.0304(18) 0.035(2) -0.0033(15) -0.0085(15) 0.0062(15)
O15 0.0255(18) 0.042(2) 0.039(2) 0.0047(17) -0.0022(16) -0.0034(16)
O6 0.0326(19) 0.040(2) 0.027(2) 0.0007(16) -0.0068(15) -0.0005(16)
O12 0.049(2) 0.0263(18) 0.031(2) 0.0018(15) -0.0053(18) 0.0079(16)
O11 0.035(2) 0.0294(19) 0.043(2) -0.0019(16) 0.0090(17) -0.0050(15)
O19 0.033(2) 0.035(2) 0.042(2) -0.0037(17) -0.0143(17) 0.0057(16)
O13 0.043(2) 0.0192(17) 0.042(2) 0.0016(15) 0.0091(17) 0.0021(15)
O24 0.033(2) 0.0293(19) 0.041(2) -0.0012(16) 0.0044(17) 0.0038(15)
O23 0.039(2) 0.0242(19) 0.064(3) -0.0063(18) -0.025(2) 0.0041(16)
O10 0.034(2) 0.0262(18) 0.046(2) 0.0044(16) -0.0104(17) -0.0005(15)
O26 0.060(3) 0.0249(19) 0.044(2) -0.0008(17) 0.009(2) -0.0063(18)
N1 0.022(2) 0.036(2) 0.030(2) -0.0127(18) -0.0027(17) 0.0005(17)
N4 0.025(2) 0.025(2) 0.038(2) 0.0037(18) -0.0031(18) 0.0009(16)
N3 0.032(2) 0.027(2) 0.024(2) 0.0018(16) 0.0003(17) -0.0037(17)
N2 0.020(2) 0.039(2) 0.032(2) 0.0018(19) -0.0094(17) 0.0000(17)
N5 0.023(2) 0.033(2) 0.052(3) 0.004(2) -0.002(2) 0.0010(18)
N6 0.041(3) 0.032(2) 0.028(2) -0.0010(18) -0.007(2) -0.0005(19)
C32 0.022(2) 0.024(2) 0.038(3) 0.006(2) -0.003(2) -0.0055(18)
C15 0.016(2) 0.024(2) 0.029(3) -0.0005(19) 0.0037(18) -0.0022(17)
C14 0.017(2) 0.021(2) 0.039(3) 0.001(2) -0.002(2) -0.0021(17)
C13 0.025(3) 0.032(3) 0.037(3) -0.002(2) 0.003(2) 0.004(2)
C17 0.030(3) 0.028(3) 0.029(3) -0.005(2) 0.003(2) -0.002(2)
C23 0.027(2) 0.022(2) 0.026(2) 0.0007(19) -0.0044(19) 0.0014(19)
C24 0.032(3) 0.020(2) 0.030(3) -0.0018(19) -0.002(2) 0.0000(19)
C44 0.031(3) 0.025(3) 0.040(3) -0.002(2) 0.005(2) 0.001(2)
C7 0.023(2) 0.040(3) 0.037(3) -0.007(2) -0.003(2) 0.001(2)
C5 0.024(2) 0.030(3) 0.033(3) -0.008(2) -0.003(2) 0.008(2)
C33 0.022(2) 0.024(2) 0.038(3) 0.002(2) -0.001(2) 0.0015(18)
C8 0.027(3) 0.020(2) 0.044(3) 0.002(2) -0.003(2) -0.0051(19)
C41 0.027(3) 0.021(2) 0.047(3) 0.004(2) -0.002(2) 0.0004(19)
C25 0.037(3) 0.038(3) 0.028(3) 0.001(2) -0.012(2) 0.002(2)
C1 0.022(2) 0.055(4) 0.039(3) -0.016(3) -0.003(2) 0.006(2)
C16 0.024(2) 0.037(3) 0.036(3) -0.004(2) 0.003(2) 0.003(2)
C35 0.032(3) 0.035(3) 0.043(3) 0.003(2) 0.002(2) -0.002(2)
C42 0.023(2) 0.020(2) 0.047(3) 0.004(2) 0.003(2) 0.0009(18)
C6 0.025(2) 0.022(2) 0.028(3) 0.0006(19) -0.0014(19) -0.0016(18)
C22 0.042(3) 0.041(3) 0.027(3) -0.002(2) -0.009(2) -0.001(2)
C51 0.043(3) 0.018(2) 0.035(3) -0.003(2) -0.012(2) 0.007(2)
C28 0.024(3) 0.044(3) 0.037(3) 0.002(2) -0.001(2) -0.001(2)
C34 0.023(2) 0.032(3) 0.046(3) 0.005(2) -0.001(2) 0.000(2)
C20 0.038(3) 0.029(3) 0.037(3) 0.004(2) 0.003(2) -0.013(2)
C40 0.028(3) 0.039(3) 0.053(4) 0.005(3) 0.005(3) -0.001(2)
C43 0.029(3) 0.027(3) 0.045(3) 0.004(2) 0.006(2) 0.001(2)
C26 0.032(3) 0.027(3) 0.039(3) -0.002(2) -0.013(2) -0.002(2)
C4 0.022(3) 0.054(4) 0.044(3) -0.012(3) -0.005(2) -0.001(2)
C9 0.026(3) 0.047(3) 0.038(3) -0.007(3) 0.004(2) 0.000(2)
C18 0.037(3) 0.042(3) 0.035(3) 0.001(2) 0.001(2) -0.004(2)
C45 0.045(3) 0.048(3) 0.037(3) -0.006(3) 0.004(3) -0.001(3)
C21 0.046(3) 0.042(3) 0.032(3) 0.006(2) -0.001(3) -0.001(3)
C19 0.042(3) 0.026(3) 0.031(3) -0.002(2) 0.003(2) -0.003(2)
C29 0.034(3) 0.047(3) 0.041(3) 0.009(3) -0.012(2) -0.001(3)
C31 0.023(3) 0.049(3) 0.043(3) 0.007(3) -0.003(2) 0.003(2)
C52 0.043(3) 0.036(3) 0.042(3) -0.004(2) -0.019(3) 0.007(2)
C27 0.039(3) 0.057(4) 0.036(3) -0.003(3) -0.018(3) 0.000(3)
C10 0.025(3) 0.054(4) 0.039(3) 0.002(3) -0.008(2) 0.006(2)
C50 0.039(3) 0.028(3) 0.038(3) -0.001(2) -0.012(2) 0.005(2)
C30 0.026(3) 0.045(3) 0.049(4) 0.007(3) -0.007(2) 0.003(2)
C12 0.026(3) 0.043(3) 0.057(4) -0.002(3) 0.004(3) 0.005(2)
C2 0.033(3) 0.065(4) 0.038(3) -0.021(3) -0.013(3) 0.004(3)
C11 0.025(3) 0.053(4) 0.051(4) 0.001(3) -0.004(3) 0.014(2)
C3 0.018(3) 0.067(4) 0.052(4) -0.023(3) -0.009(2) 0.003(3)
C53 0.037(3) 0.027(3) 0.054(4) -0.008(3) -0.018(3) 0.010(2)
C46 0.052(4) 0.038(3) 0.035(3) 0.000(2) -0.002(3) -0.004(3)
C49 0.063(4) 0.041(3) 0.034(3) 0.003(3) -0.014(3) 0.003(3)
C47 0.061(4) 0.039(3) 0.041(3) 0.003(3) 0.006(3) -0.003(3)
C37 0.028(3) 0.054(4) 0.053(4) 0.005(3) -0.008(3) -0.009(3)
C39 0.028(3) 0.046(4) 0.080(5) 0.005(3) 0.009(3) -0.006(3)
C36 0.036(3) 0.067(4) 0.053(4) 0.016(3) 0.003(3) -0.006(3)
C38 0.023(3) 0.062(4) 0.073(5) 0.012(4) -0.001(3) -0.013(3)
C54 0.036(3) 0.051(4) 0.053(4) -0.006(3) -0.023(3) 0.005(3)
C48 0.073(5) 0.042(3) 0.038(3) 0.004(3) -0.013(3) 0.001(3)
Cl4 0.0291(6) 0.0320(6) 0.0368(7) -0.0031(5) -0.0048(5) 0.0012(5)
Cl6 0.0330(6) 0.0275(6) 0.0400(7) 0.0036(5) -0.0075(5) -0.0058(5)
Cl3 0.0475(8) 0.0282(6) 0.0377(7) 0.0068(5) 0.0032(6) -0.0009(5)
Cl5 0.0560(8) 0.0251(6) 0.0406(7) -0.0016(5) 0.0005(6) 0.0017(6)
Cl7 0.0381(7) 0.0328(6) 0.0341(7) -0.0023(5) 0.0028(5) -0.0077(5)
Cl12 0.0359(7) 0.0499(8) 0.0405(7) -0.0039(6) -0.0015(6) 0.0128(6)
O27 0.059(3) 0.039(2) 0.082(4) 0.008(2) 0.022(3) 0.013(2)
O28 0.084(4) 0.055(3) 0.077(4) 0.005(3) 0.022(3) 0.028(3)
C55 0.073(5) 0.044(4) 0.058(4) -0.004(3) -0.015(4) 0.021(3)

loop_
_atom_type_symbol
_atom_type_description
_atom_type_scat_dispersion_real
_atom_type_scat_dispersion_imag
_atom_type_scat_source
C C 0.0181 0.0091 'International Tables Vol C Tables 4.2.6.8 and 6.1.1.4'
H H 0.0000 0.0000 'International Tables Vol C Tables 4.2.6.8 and 6.1.1.4'
Cl Cl 0.3639 0.7018 'International Tables Vol C Tables 4.2.6.8 and 6.1.1.4'
Ho Ho -14.9734 3.7046 'International Tables Vol C Tables 4.2.6.8 and 6.1.1.4'
N N 0.0311 0.0180 'International Tables Vol C Tables 4.2.6.8 and 6.1.1.4'
O O 0.0492 0.0322 'International Tables Vol C Tables 4.2.6.8 and 6.1.1.4'

loop_
_geom_angle_atom_site_label_1
_geom_angle_atom_site_label_2
_geom_angle_atom_site_label_3
_geom_angle
_geom_angle_site_symmetry_1
_geom_angle_site_symmetry_3
_geom_angle_publ_flag
Ho3 Ho1 Ho2 60.439(10) . . ?
O1 Ho1 Ho2 101.32(8) . . ?
O1 Ho1 Ho3 41.04(8) . . ?
O1 Ho1 O7 72.64(11) . . ?
O1 Ho1 O8 75.60(11) . . ?
O1 Ho1 O12 84.56(13) . . ?
O1 Ho1 N1 65.54(13) . . ?
O4 Ho1 Ho2 115.76(9) . . ?
O4 Ho1 Ho3 168.77(9) . . ?
O4 Ho1 O1 142.07(12) . . ?
O4 Ho1 O3 74.92(12) . . ?
O4 Ho1 O7 142.37(12) . . ?
O4 Ho1 O8 128.04(12) . . ?
O4 Ho1 O9 78.64(13) . . ?
O4 Ho1 O12 74.62(13) . . ?
O4 Ho1 N1 79.76(13) . . ?
O3 Ho1 Ho2 41.19(9) . . ?
O3 Ho1 Ho3 101.56(9) . . ?
O3 Ho1 O1 142.52(12) . . ?
O3 Ho1 O7 74.72(12) . . ?
O3 Ho1 O8 72.74(12) . . ?
O3 Ho1 O9 82.11(13) . . ?
O3 Ho1 O12 107.39(14) . . ?
O3 Ho1 N1 150.11(13) . . ?
O7 Ho1 Ho2 41.59(8) . . ?
O7 Ho1 Ho3 42.64(8) . . ?
O7 Ho1 N1 120.01(13) . . ?
O8 Ho1 Ho2 41.66(8) . . ?
O8 Ho1 Ho3 41.53(8) . . ?
O8 Ho1 O7 60.93(11) . . ?
O8 Ho1 O12 77.66(12) . . ?
O8 Ho1 N1 136.75(12) . . ?
O9 Ho1 Ho2 95.22(9) . . ?
O9 Ho1 Ho3 111.72(10) . . ?
O9 Ho1 O1 106.79(13) . . ?
O9 Ho1 O7 75.66(12) . . ?
O9 Ho1 O8 133.92(12) . . ?
O9 Ho1 O12 147.83(13) . . ?
O9 Ho1 N1 77.51(14) . . ?
O12 Ho1 Ho2 112.30(10) . . ?
O12 Ho1 Ho3 96.71(10) . . ?
O12 Ho1 O7 136.24(12) . . ?
O12 Ho1 N1 80.42(14) . . ?
N1 Ho1 Ho2 161.57(11) . . ?
N1 Ho1 Ho3 106.18(10) . . ?
Ho1 Ho2 Ho3 59.134(10) . . ?
Cl1 Ho2 Ho1 103.68(3) . . ?
Cl1 Ho2 Ho3 107.89(4) . . ?
O3 Ho2 Ho1 39.54(8) . . ?
O3 Ho2 Ho3 98.60(8) . . ?
O3 Ho2 Cl1 90.30(9) . . ?
O3 Ho2 O7 73.19(11) . . ?
O3 Ho2 O8 70.38(11) . . ?
O3 Ho2 N2 63.89(12) . . ?
O5 Ho2 Ho1 99.76(8) . . ?
O5 Ho2 Ho3 40.63(8) . . ?
O5 Ho2 Cl1 100.54(9) . . ?
O5 Ho2 O3 139.21(11) . . ?
O5 Ho2 O7 72.98(11) . . ?
O5 Ho2 O8 73.33(11) . . ?
O5 Ho2 O10 87.87(14) . . ?
O5 Ho2 N2 155.59(13) . . ?
O7 Ho2 Ho1 41.47(8) . . ?
O7 Ho2 Ho3 41.81(8) . . ?
O7 Ho2 Cl1 138.84(8) . . ?
O7 Ho2 O8 60.08(11) . . ?
O7 Ho2 N2 118.52(13) . . ?
O8 Ho2 Ho1 40.51(8) . . ?
O8 Ho2 Ho3 40.84(8) . . ?
O8 Ho2 Cl1 78.96(8) . . ?
O8 Ho2 N2 130.95(13) . . ?
O6 Ho2 Ho1 173.23(10) . . ?
O6 Ho2 Ho3 114.09(10) . . ?
O6 Ho2 Cl1 77.86(10) . . ?
O6 Ho2 O3 147.22(13) . . ?
O6 Ho2 O5 73.47(13) . . ?
O6 Ho2 O7 134.02(12) . . ?
O6 Ho2 O8 134.76(13) . . ?
O6 Ho2 O10 72.31(13) . . ?
O6 Ho2 N2 84.40(14) . . ?
O10 Ho2 Ho1 108.06(9) . . ?
O10 Ho2 Ho3 100.42(10) . . ?
O10 Ho2 Cl1 145.22(10) . . ?
O10 Ho2 O3 105.23(13) . . ?
O10 Ho2 O7 75.92(12) . . ?
O10 Ho2 O8 135.38(12) . . ?
O10 Ho2 N2 75.45(15) . . ?
N2 Ho2 Ho1 102.28(10) . . ?
N2 Ho2 Ho3 159.26(10) . . ?
N2 Ho2 Cl1 84.36(11) . . ?
Ho1 Ho3 Ho2 60.427(10) . . ?
O1 Ho3 Ho1 40.98(8) . . ?
O1 Ho3 Ho2 101.25(8) . . ?
O1 Ho3 O5 141.76(12) . . ?
O1 Ho3 O7 72.33(11) . . ?
O1 Ho3 O8 75.27(11) . . ?
O1 Ho3 O11 87.61(13) . . ?
O1 Ho3 O13 100.44(13) . . ?
O1 Ho3 N3 152.38(13) . . ?
O5 Ho3 Ho1 101.13(9) . . ?
O5 Ho3 Ho2 40.71(8) . . ?
O5 Ho3 O7 72.90(11) . . ?
O5 Ho3 O8 74.14(12) . . ?
O5 Ho3 N3 65.13(13) . . ?
O7 Ho3 Ho1 42.33(8) . . ?
O7 Ho3 Ho2 41.63(8) . . ?
O7 Ho3 N3 126.75(13) . . ?
O8 Ho3 Ho1 41.23(8) . . ?
O8 Ho3 Ho2 41.70(8) . . ?
O8 Ho3 O7 60.52(11) . . ?
O8 Ho3 N3 129.98(13) . . ?
O2 Ho3 Ho1 112.88(9) . . ?
O2 Ho3 Ho2 171.64(9) . . ?
O2 Ho3 O1 72.59(12) . . ?
O2 Ho3 O5 145.64(13) . . ?
O2 Ho3 O7 137.44(12) . . ?
O2 Ho3 O8 130.06(12) . . ?
O2 Ho3 O11 76.30(13) . . ?
O2 Ho3 O13 74.30(13) . . ?
O2 Ho3 N3 80.95(14) . . ?
O11 Ho3 Ho1 103.84(10) . . ?
O11 Ho3 Ho2 109.53(10) . . ?
O11 Ho3 O5 100.85(13) . . ?
O11 Ho3 O7 78.91(12) . . ?
O11 Ho3 O8 138.99(12) . . ?
O11 Ho3 O13 145.44(14) . . ?
O11 Ho3 N3 78.41(14) . . ?
O13 Ho3 Ho1 104.06(10) . . ?
O13 Ho3 Ho2 101.81(10) . . ?
O13 Ho3 O5 93.36(13) . . ?
O13 Ho3 O7 135.60(12) . . ?
O13 Ho3 O8 75.18(13) . . ?
O13 Ho3 N3 79.39(14) . . ?
N3 Ho3 Ho1 166.16(10) . . ?
N3 Ho3 Ho2 105.83(10) . . ?
Ho6 Ho4 Ho5 60.274(11) . . ?
O14 Ho4 Ho6 40.71(9) . . ?
O14 Ho4 Ho5 100.85(9) . . ?
O14 Ho4 O20 72.21(12) . . ?
O14 Ho4 N4 65.25(14) . . ?
O21 Ho4 Ho6 41.06(8) . . ?
O21 Ho4 Ho5 42.34(8) . . ?
O21 Ho4 O14 74.39(12) . . ?
O21 Ho4 O20 60.94(11) . . ?
O21 Ho4 N4 135.73(13) . . ?
O16 Ho4 Ho6 101.32(9) . . ?
O16 Ho4 Ho5 41.14(9) . . ?
O16 Ho4 O14 141.98(13) . . ?
O16 Ho4 O21 73.20(12) . . ?
O16 Ho4 O22 80.83(12) . . ?
O16 Ho4 O20 74.97(12) . . ?
O16 Ho4 O25 107.26(13) . . ?
O16 Ho4 N4 150.83(14) . . ?
O17 Ho4 Ho6 168.17(9) . . ?
O17 Ho4 Ho5 115.04(9) . . ?
O17 Ho4 O14 143.09(12) . . ?
O17 Ho4 O21 127.66(12) . . ?
O17 Ho4 O16 74.24(13) . . ?
O17 Ho4 O22 77.01(13) . . ?
O17 Ho4 O20 142.28(12) . . ?
O17 Ho4 O25 74.47(14) . . ?
O17 Ho4 N4 81.59(14) . . ?
O22 Ho4 Ho6 113.49(9) . . ?
O22 Ho4 Ho5 94.92(9) . . ?
O22 Ho4 O14 109.46(13) . . ?
O22 Ho4 O21 134.79(12) . . ?
O22 Ho4 O20 77.05(12) . . ?
O22 Ho4 N4 77.98(13) . . ?
O20 Ho4 Ho6 42.25(8) . . ?
O20 Ho4 Ho5 41.57(8) . . ?
O20 Ho4 N4 118.75(13) . . ?
O25 Ho4 Ho6 96.91(10) . . ?
O25 Ho4 Ho5 112.60(10) . . ?
O25 Ho4 O14 84.36(13) . . ?
O25 Ho4 O21 77.52(13) . . ?
O25 Ho4 O22 146.65(14) . . ?
O25 Ho4 O20 136.19(13) . . ?
O25 Ho4 N4 81.07(14) . . ?
N4 Ho4 Ho6 105.40(11) . . ?
N4 Ho4 Ho5 160.29(11) . . ?
Ho4 Ho6 Ho5 59.962(10) . . ?
O14 Ho6 Ho4 40.95(8) . . ?
O14 Ho6 Ho5 100.78(8) . . ?
O14 Ho6 O21 74.43(12) . . ?
O14 Ho6 O20 71.98(11) . . ?
O14 Ho6 O18 140.98(13) . . ?
O14 Ho6 O24 89.45(13) . . ?
O14 Ho6 O26 101.80(14) . . ?
O14 Ho6 N6 153.93(14) . . ?
O21 Ho6 Ho4 40.87(8) . . ?
O21 Ho6 Ho5 42.16(8) . . ?
O21 Ho6 O20 60.48(11) . . ?
O21 Ho6 O18 73.55(12) . . ?
O21 Ho6 O26 75.37(13) . . ?
O21 Ho6 N6 128.26(14) . . ?
O20 Ho6 Ho4 41.74(8) . . ?
O20 Ho6 Ho5 41.43(8) . . ?
O20 Ho6 N6 127.80(13) . . ?
O18 Ho6 Ho4 100.22(10) . . ?
O18 Ho6 Ho5 40.26(9) . . ?
O18 Ho6 O20 73.12(12) . . ?
O18 Ho6 N6 64.87(15) . . ?
O15 Ho6 Ho4 113.07(10) . . ?
O15 Ho6 Ho5 171.34(10) . . ?
O15 Ho6 O14 72.77(13) . . ?
O15 Ho6 O21 129.31(13) . . ?
O15 Ho6 O20 137.45(12) . . ?
O15 Ho6 O18 146.14(14) . . ?
O15 Ho6 O24 77.83(14) . . ?
O15 Ho6 O26 74.82(15) . . ?
O15 Ho6 N6 81.73(15) . . ?
O24 Ho6 Ho4 104.43(10) . . ?
O24 Ho6 Ho5 108.31(9) . . ?
O24 Ho6 O21 138.96(13) . . ?
O24 Ho6 O20 78.76(12) . . ?
O24 Ho6 O18 100.39(13) . . ?
O24 Ho6 O26 145.60(14) . . ?
O24 Ho6 N6 79.78(14) . . ?
O26 Ho6 Ho4 105.24(11) . . ?
O26 Ho6 Ho5 101.41(11) . . ?
O26 Ho6 O20 135.60(13) . . ?
O26 Ho6 O18 91.11(14) . . ?
O26 Ho6 N6 76.03(15) . . ?
N6 Ho6 Ho4 165.09(11) . . ?
N6 Ho6 Ho5 105.13(11) . . ?
Ho4 Ho5 Ho6 59.763(10) . . ?
Cl2 Ho5 Ho4 103.88(3) . . ?
Cl2 Ho5 Ho6 106.58(3) . . ?
O21 Ho5 Ho4 40.92(8) . . ?
O21 Ho5 Ho6 40.94(8) . . ?
O21 Ho5 Cl2 78.28(8) . . ?
O21 Ho5 N5 132.49(14) . . ?
O16 Ho5 Ho4 40.15(8) . . ?
O16 Ho5 Ho6 99.82(8) . . ?
O16 Ho5 Cl2 90.84(9) . . ?
O16 Ho5 O21 71.18(12) . . ?
O16 Ho5 O20 74.10(12) . . ?
O16 Ho5 O23 106.11(14) . . ?
O16 Ho5 N5 64.18(14) . . ?
O20 Ho5 Ho4 41.55(8) . . ?
O20 Ho5 Ho6 41.92(8) . . ?
O20 Ho5 Cl2 138.18(8) . . ?
O20 Ho5 O21 60.00(11) . . ?
O20 Ho5 O23 74.50(12) . . ?
O20 Ho5 N5 118.55(13) . . ?
O18 Ho5 Ho4 100.66(9) . . ?
O18 Ho5 Ho6 40.90(9) . . ?
O18 Ho5 Cl2 97.65(9) . . ?
O18 Ho5 O21 73.05(12) . . ?
O18 Ho5 O16 140.60(12) . . ?
O18 Ho5 O20 74.09(12) . . ?
O18 Ho5 O23 87.03(15) . . ?
O18 Ho5 N5 154.25(15) . . ?
O19 Ho5 Ho4 174.86(11) . . ?
O19 Ho5 Ho6 115.14(11) . . ?
O19 Ho5 Cl2 77.85(10) . . ?
O19 Ho5 O21 136.06(13) . . ?
O19 Ho5 O16 144.99(14) . . ?
O19 Ho5 O20 134.54(13) . . ?
O19 Ho5 O18 74.25(14) . . ?
O19 Ho5 O23 72.08(13) . . ?
O19 Ho5 N5 81.99(16) . . ?
O23 Ho5 Ho4 107.25(9) . . ?
O23 Ho5 Ho6 98.25(12) . . ?
O23 Ho5 Cl2 147.06(10) . . ?
O23 Ho5 O21 133.61(13) . . ?
O23 Ho5 N5 76.19(17) . . ?
N5 Ho5 Ho4 102.88(11) . . ?
N5 Ho5 Ho6 159.84(11) . . ?
N5 Ho5 Cl2 86.72(11) . . ?
Ho1 O1 Ho3 97.98(12) . . ?
C6 O1 Ho1 126.2(3) . . ?
C6 O1 Ho3 135.7(3) . . ?
C17 O4 Ho1 135.9(3) . . ?
Ho1 O3 Ho2 99.27(13) . . ?
C15 O3 Ho1 132.5(3) . . ?
C15 O3 Ho2 127.0(3) . . ?
Ho3 O5 Ho2 98.66(12) . . ?
C24 O5 Ho2 135.1(3) . . ?
C24 O5 Ho3 126.2(3) . . ?
Ho6 O14 Ho4 98.34(12) . . ?
C33 O14 Ho4 126.1(3) . . ?
C33 O14 Ho6 135.3(3) . . ?
Ho1 O7 Ho2 96.93(12) . . ?
Ho1 O7 Ho3 95.03(11) . . ?
Ho2 O7 Ho3 96.57(12) . . ?
Ho4 O21 Ho6 98.07(12) . . ?
Ho4 O21 Ho5 96.74(12) . . ?
Ho6 O21 Ho5 96.90(12) . . ?
Ho1 O8 Ho2 97.83(12) . . ?
Ho1 O8 Ho3 97.24(12) . . ?
Ho3 O8 Ho2 97.46(12) . . ?
Ho4 O16 Ho5 98.72(14) . . ?
C42 O16 Ho4 132.6(3) . . ?
C42 O16 Ho5 127.2(3) . . ?
C44 O17 Ho4 136.0(4) . . ?
Ho4 O22 H22A 110.2 . . ?
Ho4 O22 H22B 110.3 . . ?
H22A O22 H22B 103.7 . . ?
Ho4 O20 Ho6 96.00(11) . . ?
Ho4 O20 Ho5 96.88(12) . . ?
Ho5 O20 Ho6 96.64(12) . . ?
Ho4 O25 H25A 111.1 . . ?
Ho4 O25 H25B 110.4 . . ?
H25A O25 H25B 103.0 . . ?
C8 O2 Ho3 137.8(4) . . ?
Ho1 O9 H9A 122.9 . . ?
Ho1 O9 H9B 124.3 . . ?
H9A O9 H9B 104.6 . . ?
Ho5 O18 Ho6 98.84(14) . . ?
C51 O18 Ho6 126.3(4) . . ?
C51 O18 Ho5 134.8(3) . . ?
C35 O15 Ho6 137.5(4) . . ?
C26 O6 Ho2 138.3(4) . . ?
Ho1 O12 H12A 127.3 . . ?
Ho1 O12 H12B 127.3 . . ?
H12A O12 H12B 104.4 . . ?
Ho3 O11 H11A 110.2 . . ?
Ho3 O11 H11B 109.9 . . ?
H11A O11 H11B 103.9 . . ?
C53 O19 Ho5 136.8(4) . . ?
Ho3 O13 H13A 109.7 . . ?
Ho3 O13 H13B 109.9 . . ?
H13A O13 H13B 104.4 . . ?
Ho6 O24 H24A 128.2 . . ?
Ho6 O24 H24B 127.2 . . ?
H24A O24 H24B 104.6 . . ?
Ho5 O23 H23A 127.7 . . ?
Ho5 O23 H23B 127.8 . . ?
H23A O23 H23B 104.4 . . ?
Ho2 O10 H10A 127.8 . . ?
Ho2 O10 H10B 127.7 . . ?
H10A O10 H10B 104.4 . . ?
Ho6 O26 H26A 110.4 . . ?
Ho6 O26 H26B 110.5 . . ?
H26A O26 H26B 103.6 . . ?
C5 N1 Ho1 117.6(3) . . ?
C1 N1 Ho1 124.0(3) . . ?
C1 N1 C5 118.2(4) . . ?
C32 N4 Ho4 118.4(3) . . ?
C28 N4 Ho4 123.6(3) . . ?
C28 N4 C32 117.9(4) . . ?
C23 N3 Ho3 119.0(3) . . ?
C19 N3 Ho3 122.8(4) . . ?
C19 N3 C23 118.0(5) . . ?
C14 N2 Ho2 120.4(3) . . ?
C14 N2 C10 117.1(5) . . ?
C10 N2 Ho2 122.5(4) . . ?
C41 N5 Ho5 120.0(3) . . ?
C41 N5 C37 117.8(5) . . ?
C37 N5 Ho5 122.3(4) . . ?
C50 N6 Ho6 119.6(4) . . ?
C46 N6 Ho6 122.2(4) . . ?
C46 N6 C50 118.2(5) . . ?
N4 C32 C33 114.7(4) . . ?
N4 C32 C31 121.6(5) . . ?
C31 C32 C33 123.7(5) . . ?
O3 C15 C14 113.9(4) . . ?
O3 C15 C16 124.8(4) . . ?
C16 C15 C14 121.3(4) . . ?
N2 C14 C15 114.6(4) . . ?
N2 C14 C13 122.7(5) . . ?
C13 C14 C15 122.7(5) . . ?
C14 C13 H13 120.5 . . ?
C12 C13 C14 118.9(5) . . ?
C12 C13 H13 120.5 . . ?
O4 C17 C16 123.8(5) . . ?
O4 C17 C18 118.1(5) . . ?
C16 C17 C18 118.0(5) . . ?
N3 C23 C24 114.1(4) . . ?
N3 C23 C22 121.4(5) . . ?
C22 C23 C24 124.5(5) . . ?
O5 C24 C23 115.4(4) . . ?
O5 C24 C25 124.2(5) . . ?
C25 C24 C23 120.4(5) . . ?
O17 C44 C43 124.5(5) . . ?
O17 C44 C45 117.4(5) . . ?
C43 C44 C45 118.1(5) . . ?
C8 C7 H7 117.9 . . ?
C6 C7 H7 117.9 . . ?
C6 C7 C8 124.3(5) . . ?
N1 C5 C6 115.0(4) . . ?
N1 C5 C4 121.4(5) . . ?
C4 C5 C6 123.6(5) . . ?
O14 C33 C32 115.2(4) . . ?
O14 C33 C34 123.4(5) . . ?
C34 C33 C32 121.4(5) . . ?
O2 C8 C7 123.8(5) . . ?
O2 C8 C9 117.6(5) . . ?
C7 C8 C9 118.6(5) . . ?
N5 C41 C42 114.7(5) . . ?
N5 C41 C40 122.6(5) . . ?
C40 C41 C42 122.6(5) . . ?
C24 C25 H25 117.8 . . ?
C24 C25 C26 124.5(5) . . ?
C26 C25 H25 117.8 . . ?
N1 C1 H1 118.1 . . ?
N1 C1 C2 123.8(5) . . ?
C2 C1 H1 118.1 . . ?
C15 C16 C17 124.8(5) . . ?
C15 C16 H16 117.6 . . ?
C17 C16 H16 117.6 . . ?
O15 C35 C34 123.6(5) . . ?
O15 C35 C36 117.3(5) . . ?
C34 C35 C36 119.1(5) . . ?
O16 C42 C41 113.8(5) . . ?
O16 C42 C43 125.1(5) . . ?
C43 C42 C41 121.1(5) . . ?
O1 C6 C7 124.0(5) . . ?
O1 C6 C5 115.1(4) . . ?
C7 C6 C5 120.9(5) . . ?
C23 C22 H22 120.5 . . ?
C21 C22 C23 118.9(5) . . ?
C21 C22 H22 120.5 . . ?
O18 C51 C52 124.0(6) . . ?
O18 C51 C50 114.5(5) . . ?
C52 C51 C50 121.4(5) . . ?
N4 C28 H28 118.3 . . ?
N4 C28 C29 123.5(5) . . ?
C29 C28 H28 118.3 . . ?
C33 C34 C35 125.2(5) . . ?
C33 C34 H34 117.4 . . ?
C35 C34 H34 117.4 . . ?
C21 C20 H20 120.8 . . ?
C19 C20 H20 120.8 . . ?
C19 C20 C21 118.4(6) . . ?
C41 C40 H40 120.6 . . ?
C39 C40 C41 118.7(6) . . ?
C39 C40 H40 120.6 . . ?
C44 C43 H43 118.1 . . ?
C42 C43 C44 123.8(5) . . ?
C42 C43 H43 118.1 . . ?
O6 C26 C25 124.3(5) . . ?
O6 C26 C27 118.7(5) . . ?
C25 C26 C27 117.0(5) . . ?
C5 C4 H4 120.1 . . ?
C3 C4 C5 119.8(5) . . ?
C3 C4 H4 120.1 . . ?
C8 C9 H9C 109.5 . . ?
C8 C9 H9D 109.5 . . ?
C8 C9 H9E 109.5 . . ?
H9C C9 H9D 109.5 . . ?
H9C C9 H9E 109.5 . . ?
H9D C9 H9E 109.5 . . ?
C17 C18 H18A 109.5 . . ?
C17 C18 H18B 109.5 . . ?
C17 C18 H18C 109.5 . . ?
H18A C18 H18B 109.5 . . ?
H18A C18 H18C 109.5 . . ?
H18B C18 H18C 109.5 . . ?
C44 C45 H45A 109.5 . . ?
C44 C45 H45B 109.5 . . ?
C44 C45 H45C 109.5 . . ?
H45A C45 H45B 109.5 . . ?
H45A C45 H45C 109.5 . . ?
H45B C45 H45C 109.5 . . ?
C22 C21 C20 119.5(6) . . ?
C22 C21 H21 120.3 . . ?
C20 C21 H21 120.3 . . ?
N3 C19 C20 123.7(5) . . ?
N3 C19 H19 118.1 . . ?
C20 C19 H19 118.1 . . ?
C28 C29 H29 120.8 . . ?
C30 C29 C28 118.4(6) . . ?
C30 C29 H29 120.8 . . ?
C32 C31 H31 120.3 . . ?
C32 C31 C30 119.4(5) . . ?
C30 C31 H31 120.3 . . ?
C51 C52 H52 117.7 . . ?
C51 C52 C53 124.6(6) . . ?
C53 C52 H52 117.7 . . ?
C26 C27 H27A 109.5 . . ?
C26 C27 H27B 109.5 . . ?
C26 C27 H27C 109.5 . . ?
H27A C27 H27B 109.5 . . ?
H27A C27 H27C 109.5 . . ?
H27B C27 H27C 109.5 . . ?
N2 C10 H10 118.1 . . ?
N2 C10 C11 123.9(6) . . ?
C11 C10 H10 118.1 . . ?
N6 C50 C51 114.7(5) . . ?
N6 C50 C49 122.2(6) . . ?
C49 C50 C51 123.1(5) . . ?
C29 C30 C31 119.2(5) . . ?
C29 C30 H30 120.4 . . ?
C31 C30 H30 120.4 . . ?
C13 C12 H12 120.4 . . ?
C13 C12 C11 119.2(5) . . ?
C11 C12 H12 120.4 . . ?
C1 C2 H2 121.0 . . ?
C1 C2 C3 118.0(6) . . ?
C3 C2 H2 121.0 . . ?
C10 C11 C12 118.2(5) . . ?
C10 C11 H11 120.9 . . ?
C12 C11 H11 120.9 . . ?
C4 C3 C2 118.8(5) . . ?
C4 C3 H3 120.6 . . ?
C2 C3 H3 120.6 . . ?
O19 C53 C52 125.4(5) . . ?
O19 C53 C54 116.8(6) . . ?
C52 C53 C54 117.8(6) . . ?
N6 C46 H46 118.7 . . ?
N6 C46 C47 122.6(6) . . ?
C47 C46 H46 118.7 . . ?
C50 C49 H49 120.7 . . ?
C48 C49 C50 118.6(6) . . ?
C48 C49 H49 120.7 . . ?
C46 C47 H47 120.7 . . ?
C48 C47 C46 118.6(7) . . ?
C48 C47 H47 120.7 . . ?
N5 C37 H37 118.6 . . ?
N5 C37 C38 122.8(7) . . ?
C38 C37 H37 118.6 . . ?
C40 C39 H39 120.2 . . ?
C38 C39 C40 119.7(6) . . ?
C38 C39 H39 120.2 . . ?
C35 C36 H36A 109.5 . . ?
C35 C36 H36B 109.5 . . ?
C35 C36 H36C 109.5 . . ?
H36A C36 H36B 109.5 . . ?
H36A C36 H36C 109.5 . . ?
H36B C36 H36C 109.5 . . ?
C37 C38 H38 120.8 . . ?
C39 C38 C37 118.3(6) . . ?
C39 C38 H38 120.8 . . ?
C53 C54 H54A 109.5 . . ?
C53 C54 H54B 109.5 . . ?
C53 C54 H54C 109.5 . . ?
H54A C54 H54B 109.5 . . ?
H54A C54 H54C 109.5 . . ?
H54B C54 H54C 109.5 . . ?
C49 C48 H48 120.2 . . ?
C47 C48 C49 119.7(6) . . ?
C47 C48 H48 120.2 . . ?
C55 O27 H27 109.5 . . ?
C57 O28 H28A 109.5 . . ?
O27 C55 H55C 109.0 . . ?
O27 C55 H55D 109.0 . . ?
O27 C55 H55A 109.2 . . ?
O27 C55 H55B 109.2 . . ?
O27 C55 C56A 113.1(9) . . ?
O27 C55 C56B 112.0(8) . . ?
H55C C55 H55D 107.8 . . ?
H55A C55 H55B 107.9 . . ?
C56A C55 H55C 109.0 . . ?
C56A C55 H55D 109.0 . . ?
C56B C55 H55A 109.2 . . ?
C56B C55 H55B 109.2 . . ?
C55 C56A H56A 109.5 . . ?
C55 C56A H56B 109.5 . . ?
C55 C56A H56C 109.5 . . ?
H56A C56A H56B 109.5 . . ?
H56A C56A H56C 109.5 . . ?
H56B C56A H56C 109.5 . . ?
H58A C58 H58B 109.5 . . ?
H58A C58 H58C 109.5 . . ?
H58B C58 H58C 109.5 . . ?
C57 C58 H58A 109.5 . . ?
C57 C58 H58B 109.5 . . ?
C57 C58 H58C 109.5 . . ?
C55 C56B H56D 109.5 . . ?
C55 C56B H56E 109.5 . . ?
C55 C56B H56F 109.5 . . ?
H56D C56B H56E 109.5 . . ?
H56D C56B H56F 109.5 . . ?
H56E C56B H56F 109.5 . . ?
O28 C57 H57A 109.9 . . ?
O28 C57 H57B 109.9 . . ?
C58 C57 O28 108.8(10) . . ?
C58 C57 H57A 109.9 . . ?
C58 C57 H57B 109.9 . . ?
H57A C57 H57B 108.3 . . ?

loop_
_geom_bond_atom_site_label_1
_geom_bond_atom_site_label_2
_geom_bond_distance
_geom_bond_site_symmetry_2
_geom_bond_publ_flag
Ho1 Ho2 3.5631(5) . ?
Ho1 Ho3 3.5166(5) . ?
Ho1 O1 2.329(3) . ?
Ho1 O4 2.284(3) . ?
Ho1 O3 2.298(3) . ?
Ho1 O7 2.377(3) . ?
Ho1 O8 2.336(3) . ?
Ho1 O9 2.323(3) . ?
Ho1 O12 2.337(3) . ?
Ho1 N1 2.510(4) . ?
Ho2 Ho3 3.5636(5) . ?
Ho2 Cl1 2.6602(14) . ?
Ho2 O3 2.378(3) . ?
Ho2 O5 2.351(3) . ?
Ho2 O7 2.383(3) . ?
Ho2 O8 2.391(3) . ?
Ho2 O6 2.294(4) . ?
Ho2 O10 2.363(4) . ?
Ho2 N2 2.511(4) . ?
Ho3 O1 2.332(3) . ?
Ho3 O5 2.347(3) . ?
Ho3 O7 2.391(3) . ?
Ho3 O8 2.350(3) . ?
Ho3 O2 2.313(3) . ?
Ho3 O11 2.335(4) . ?
Ho3 O13 2.336(3) . ?
Ho3 N3 2.490(4) . ?
Ho4 Ho6 3.5348(5) . ?
Ho4 Ho5 3.5419(5) . ?
Ho4 O14 2.341(3) . ?
Ho4 O21 2.336(3) . ?
Ho4 O16 2.310(3) . ?
Ho4 O17 2.292(4) . ?
Ho4 O22 2.336(3) . ?
Ho4 O20 2.366(3) . ?
Ho4 O25 2.328(3) . ?
Ho4 N4 2.503(4) . ?
Ho6 Ho5 3.5530(5) . ?
Ho6 O14 2.330(4) . ?
Ho6 O21 2.345(3) . ?
Ho6 O20 2.390(3) . ?
Ho6 O18 2.354(3) . ?
Ho6 O15 2.290(4) . ?
Ho6 O24 2.338(4) . ?
Ho6 O26 2.349(4) . ?
Ho6 N6 2.497(5) . ?
Ho5 Cl2 2.6678(13) . ?
Ho5 O21 2.402(3) . ?
Ho5 O16 2.357(4) . ?
Ho5 O20 2.367(3) . ?
Ho5 O18 2.324(4) . ?
Ho5 O19 2.293(4) . ?
Ho5 O23 2.369(4) . ?
Ho5 N5 2.511(5) . ?
O1 C6 1.296(6) . ?
O4 C17 1.249(6) . ?
O3 C15 1.308(6) . ?
O5 C24 1.297(6) . ?
O14 C33 1.301(6) . ?
O16 C42 1.309(6) . ?
O17 C44 1.251(6) . ?
O22 H22A 0.8670 . ?
O22 H22B 0.8648 . ?
O25 H25A 0.8768 . ?
O25 H25B 0.8794 . ?
O2 C8 1.257(6) . ?
O9 H9A 0.8492 . ?
O9 H9B 0.8485 . ?
O18 C51 1.314(6) . ?
O15 C35 1.270(7) . ?
O6 C26 1.237(7) . ?
O12 H12A 0.8504 . ?
O12 H12B 0.8498 . ?
O11 H11A 0.8637 . ?
O11 H11B 0.8618 . ?
O19 C53 1.233(8) . ?
O13 H13A 0.8569 . ?
O13 H13B 0.8543 . ?
O24 H24A 0.8510 . ?
O24 H24B 0.8512 . ?
O23 H23A 0.8490 . ?
O23 H23B 0.8513 . ?
O10 H10A 0.8498 . ?
O10 H10B 0.8507 . ?
O26 H26A 0.8693 . ?
O26 H26B 0.8689 . ?
N1 C5 1.354(7) . ?
N1 C1 1.330(7) . ?
N4 C32 1.355(7) . ?
N4 C28 1.336(7) . ?
N3 C23 1.363(6) . ?
N3 C19 1.344(7) . ?
N2 C14 1.340(7) . ?
N2 C10 1.348(7) . ?
N5 C41 1.333(8) . ?
N5 C37 1.346(7) . ?
N6 C50 1.347(7) . ?
N6 C46 1.347(8) . ?
C32 C33 1.493(7) . ?
C32 C31 1.385(7) . ?
C15 C14 1.500(6) . ?
C15 C16 1.365(7) . ?
C14 C13 1.383(7) . ?
C13 H13 0.9500 . ?
C13 C12 1.380(8) . ?
C17 C16 1.436(7) . ?
C17 C18 1.497(8) . ?
C23 C24 1.491(7) . ?
C23 C22 1.393(7) . ?
C24 C25 1.380(7) . ?
C44 C43 1.434(8) . ?
C44 C45 1.495(8) . ?
C7 H7 0.9500 . ?
C7 C8 1.423(8) . ?
C7 C6 1.371(7) . ?
C5 C6 1.497(7) . ?
C5 C4 1.394(7) . ?
C33 C34 1.362(8) . ?
C8 C9 1.486(7) . ?
C41 C42 1.504(7) . ?
C41 C40 1.387(8) . ?
C25 H25 0.9500 . ?
C25 C26 1.434(8) . ?
C1 H1 0.9500 . ?
C1 C2 1.390(8) . ?
C16 H16 0.9500 . ?
C35 C34 1.410(8) . ?
C35 C36 1.497(8) . ?
C42 C43 1.366(8) . ?
C22 H22 0.9500 . ?
C22 C21 1.387(9) . ?
C51 C52 1.369(8) . ?
C51 C50 1.497(9) . ?
C28 H28 0.9500 . ?
C28 C29 1.394(8) . ?
C34 H34 0.9500 . ?
C20 H20 0.9500 . ?
C20 C21 1.388(8) . ?
C20 C19 1.365(8) . ?
C40 H40 0.9500 . ?
C40 C39 1.380(9) . ?
C43 H43 0.9500 . ?
C26 C27 1.514(7) . ?
C4 H4 0.9500 . ?
C4 C3 1.380(9) . ?
C9 H9C 0.9800 . ?
C9 H9D 0.9800 . ?
C9 H9E 0.9800 . ?
C18 H18A 0.9800 . ?
C18 H18B 0.9800 . ?
C18 H18C 0.9800 . ?
C45 H45A 0.9800 . ?
C45 H45B 0.9800 . ?
C45 H45C 0.9800 . ?
C21 H21 0.9500 . ?
C19 H19 0.9500 . ?
C29 H29 0.9500 . ?
C29 C30 1.364(9) . ?
C31 H31 0.9500 . ?
C31 C30 1.392(9) . ?
C52 H52 0.9500 . ?
C52 C53 1.428(10) . ?
C27 H27A 0.9800 . ?
C27 H27B 0.9800 . ?
C27 H27C 0.9800 . ?
C10 H10 0.9500 . ?
C10 C11 1.370(8) . ?
C50 C49 1.393(8) . ?
C30 H30 0.9500 . ?
C12 H12 0.9500 . ?
C12 C11 1.381(9) . ?
C2 H2 0.9500 . ?
C2 C3 1.391(9) . ?
C11 H11 0.9500 . ?
C3 H3 0.9500 . ?
C53 C54 1.529(8) . ?
C46 H46 0.9500 . ?
C46 C47 1.388(9) . ?
C49 H49 0.9500 . ?
C49 C48 1.380(10) . ?
C47 H47 0.9500 . ?
C47 C48 1.378(10) . ?
C37 H37 0.9500 . ?
C37 C38 1.393(9) . ?
C39 H39 0.9500 . ?
C39 C38 1.364(11) . ?
C36 H36A 0.9800 . ?
C36 H36B 0.9800 . ?
C36 H36C 0.9800 . ?
C38 H38 0.9500 . ?
C54 H54A 0.9800 . ?
C54 H54B 0.9800 . ?
C54 H54C 0.9800 . ?
C48 H48 0.9500 . ?
O27 H27 0.8400 . ?
O27 C55 1.407(8) . ?
O28 H28A 0.8400 . ?
O28 C57 1.545(13) . ?
C55 H55C 0.9900 . ?
C55 H55D 0.9900 . ?
C55 H55A 0.9900 . ?
C55 H55B 0.9900 . ?
C55 C56A 1.436(19) . ?
C55 C56B 1.550(18) . ?
C56A H56A 0.9800 . ?
C56A H56B 0.9800 . ?
C56A H56C 0.9800 . ?
C58 H58A 0.9800 . ?
C58 H58B 0.9800 . ?
C58 H58C 0.9800 . ?
C58 C57 1.437(16) . ?
C56B H56D 0.9800 . ?
C56B H56E 0.9800 . ?
C56B H56F 0.9800 . ?
C57 H57A 0.9900 . ?
C57 H57B 0.9900 . ?

loop_
_geom_torsion_atom_site_label_1
_geom_torsion_atom_site_label_2
_geom_torsion_atom_site_label_3
_geom_torsion_atom_site_label_4
_geom_torsion
_geom_torsion_site_symmetry_1
_geom_torsion_site_symmetry_2
_geom_torsion_site_symmetry_3
_geom_torsion_site_symmetry_4
_geom_torsion_publ_flag
Ho1 O1 C6 C7 -168.8(4) . . . . ?
Ho1 O1 C6 C5 9.9(6) . . . . ?
Ho1 O4 C17 C16 -5.4(8) . . . . ?
Ho1 O4 C17 C18 173.2(4) . . . . ?
Ho1 O3 C15 C14 -160.8(3) . . . . ?
Ho1 O3 C15 C16 19.0(7) . . . . ?
Ho1 N1 C5 C6 3.6(6) . . . . ?
Ho1 N1 C5 C4 -174.8(4) . . . . ?
Ho1 N1 C1 C2 174.7(5) . . . . ?
Ho2 O3 C15 C14 3.8(6) . . . . ?
Ho2 O3 C15 C16 -176.4(4) . . . . ?
Ho2 O5 C24 C23 -176.6(3) . . . . ?
Ho2 O5 C24 C25 3.4(8) . . . . ?
Ho2 O6 C26 C25 0.9(9) . . . . ?
Ho2 O6 C26 C27 -178.6(4) . . . . ?
Ho2 N2 C14 C15 -2.1(6) . . . . ?
Ho2 N2 C14 C13 179.1(4) . . . . ?
Ho2 N2 C10 C11 179.9(5) . . . . ?
Ho3 O1 C6 C7 15.1(7) . . . . ?
Ho3 O1 C6 C5 -166.2(3) . . . . ?
Ho3 O5 C24 C23 1.8(6) . . . . ?
Ho3 O5 C24 C25 -178.1(4) . . . . ?
Ho3 O2 C8 C7 3.3(8) . . . . ?
Ho3 O2 C8 C9 -178.5(4) . . . . ?
Ho3 N3 C23 C24 4.1(5) . . . . ?
Ho3 N3 C23 C22 -175.1(4) . . . . ?
Ho3 N3 C19 C20 174.1(4) . . . . ?
Ho4 O14 C33 C32 -7.8(6) . . . . ?
Ho4 O14 C33 C34 172.1(4) . . . . ?
Ho4 O16 C42 C41 158.1(3) . . . . ?
Ho4 O16 C42 C43 -20.3(7) . . . . ?
Ho4 O17 C44 C43 4.7(8) . . . . ?
Ho4 O17 C44 C45 -173.8(4) . . . . ?
Ho4 N4 C32 C33 -2.4(5) . . . . ?
Ho4 N4 C32 C31 176.4(4) . . . . ?
Ho4 N4 C28 C29 -175.4(4) . . . . ?
Ho6 O14 C33 C32 164.6(3) . . . . ?
Ho6 O14 C33 C34 -15.4(8) . . . . ?
Ho6 O18 C51 C52 179.9(4) . . . . ?
Ho6 O18 C51 C50 -1.2(6) . . . . ?
Ho6 O15 C35 C34 2.8(9) . . . . ?
Ho6 O15 C35 C36 -177.2(4) . . . . ?
Ho6 N6 C50 C51 2.2(6) . . . . ?
Ho6 N6 C50 C49 -178.9(4) . . . . ?
Ho6 N6 C46 C47 179.2(4) . . . . ?
Ho5 O16 C42 C41 -4.8(6) . . . . ?
Ho5 O16 C42 C43 176.8(4) . . . . ?
Ho5 O18 C51 C52 1.6(8) . . . . ?
Ho5 O18 C51 C50 -179.5(3) . . . . ?
Ho5 O19 C53 C52 -0.8(9) . . . . ?
Ho5 O19 C53 C54 179.9(4) . . . . ?
Ho5 N5 C41 C42 1.5(6) . . . . ?
Ho5 N5 C41 C40 -178.9(4) . . . . ?
Ho5 N5 C37 C38 -179.8(5) . . . . ?
O4 C17 C16 C15 -6.1(9) . . . . ?
O3 C15 C14 N2 -0.8(6) . . . . ?
O3 C15 C14 C13 178.0(4) . . . . ?
O3 C15 C16 C17 -1.0(8) . . . . ?
O5 C24 C25 C26 -1.9(9) . . . . ?
O14 C33 C34 C35 -0.5(9) . . . . ?
O16 C42 C43 C44 1.1(8) . . . . ?
O17 C44 C43 C42 7.0(8) . . . . ?
O18 C51 C52 C53 1.9(9) . . . . ?
O18 C51 C50 N6 -0.8(7) . . . . ?
O18 C51 C50 C49 -179.6(5) . . . . ?
O15 C35 C34 C33 6.8(9) . . . . ?
N1 C5 C6 O1 -8.2(6) . . . . ?
N1 C5 C6 C7 170.5(5) . . . . ?
N1 C5 C4 C3 0.7(9) . . . . ?
N1 C1 C2 C3 -1.1(10) . . . . ?
N4 C32 C33 O14 6.2(6) . . . . ?
N4 C32 C33 C34 -173.7(5) . . . . ?
N4 C32 C31 C30 -0.6(9) . . . . ?
N4 C28 C29 C30 -1.0(9) . . . . ?
N3 C23 C24 O5 -3.8(6) . . . . ?
N3 C23 C24 C25 176.1(5) . . . . ?
N3 C23 C22 C21 0.5(8) . . . . ?
N2 C14 C13 C12 1.6(8) . . . . ?
N2 C10 C11 C12 0.4(10) . . . . ?
N5 C41 C42 O16 1.7(6) . . . . ?
N5 C41 C42 C43 -179.7(5) . . . . ?
N5 C41 C40 C39 -2.0(9) . . . . ?
N5 C37 C38 C39 -0.7(11) . . . . ?
N6 C50 C49 C48 -1.8(9) . . . . ?
N6 C46 C47 C48 1.3(9) . . . . ?
C32 N4 C28 C29 1.2(8) . . . . ?
C32 C33 C34 C35 179.4(5) . . . . ?
C32 C31 C30 C29 0.7(9) . . . . ?
C15 C14 C13 C12 -177.2(5) . . . . ?
C14 N2 C10 C11 1.2(9) . . . . ?
C14 C15 C16 C17 178.8(5) . . . . ?
C14 C13 C12 C11 0.1(9) . . . . ?
C13 C12 C11 C10 -1.1(9) . . . . ?
C23 N3 C19 C20 -1.3(8) . . . . ?
C23 C24 C25 C26 178.2(5) . . . . ?
C23 C22 C21 C20 -0.9(9) . . . . ?
C24 C23 C22 C21 -178.6(5) . . . . ?
C24 C25 C26 O6 -0.2(9) . . . . ?
C24 C25 C26 C27 179.3(5) . . . . ?
C5 N1 C1 C2 0.2(9) . . . . ?
C5 C4 C3 C2 -1.5(10) . . . . ?
C33 C32 C31 C30 178.1(5) . . . . ?
C8 C7 C6 O1 -1.0(9) . . . . ?
C8 C7 C6 C5 -179.6(5) . . . . ?
C41 N5 C37 C38 -0.7(9) . . . . ?
C41 C42 C43 C44 -177.3(5) . . . . ?
C41 C40 C39 C38 0.5(10) . . . . ?
C1 N1 C5 C6 178.4(5) . . . . ?
C1 N1 C5 C4 0.0(8) . . . . ?
C1 C2 C3 C4 1.7(10) . . . . ?
C16 C15 C14 N2 179.4(5) . . . . ?
C16 C15 C14 C13 -1.8(7) . . . . ?
C42 C41 C40 C39 177.6(5) . . . . ?
C6 C7 C8 O2 -7.8(9) . . . . ?
C6 C7 C8 C9 174.1(5) . . . . ?
C6 C5 C4 C3 -177.6(6) . . . . ?
C22 C23 C24 O5 175.3(5) . . . . ?
C22 C23 C24 C25 -4.7(8) . . . . ?
C51 C52 C53 O19 -2.3(9) . . . . ?
C51 C52 C53 C54 176.9(5) . . . . ?
C51 C50 C49 C48 177.0(5) . . . . ?
C28 N4 C32 C33 -179.1(5) . . . . ?
C28 N4 C32 C31 -0.4(8) . . . . ?
C28 C29 C30 C31 0.1(9) . . . . ?
C40 C41 C42 O16 -177.9(5) . . . . ?
C40 C41 C42 C43 0.7(8) . . . . ?
C40 C39 C38 C37 0.7(10) . . . . ?
C4 C5 C6 O1 170.2(5) . . . . ?
C4 C5 C6 C7 -11.2(8) . . . . ?
C18 C17 C16 C15 175.4(5) . . . . ?
C45 C44 C43 C42 -174.5(5) . . . . ?
C21 C20 C19 N3 0.9(8) . . . . ?
C19 N3 C23 C24 179.8(4) . . . . ?
C19 N3 C23 C22 0.6(7) . . . . ?
C19 C20 C21 C22 0.2(8) . . . . ?
C31 C32 C33 O14 -172.5(5) . . . . ?
C31 C32 C33 C34 7.5(8) . . . . ?
C52 C51 C50 N6 178.1(5) . . . . ?
C52 C51 C50 C49 -0.7(8) . . . . ?
C10 N2 C14 C15 176.7(5) . . . . ?
C10 N2 C14 C13 -2.2(8) . . . . ?
C50 N6 C46 C47 -1.8(8) . . . . ?
C50 C51 C52 C53 -177.0(5) . . . . ?
C50 C49 C48 C47 1.2(9) . . . . ?
C46 N6 C50 C51 -176.8(5) . . . . ?
C46 N6 C50 C49 2.1(8) . . . . ?
C46 C47 C48 C49 -0.9(10) . . . . ?
C37 N5 C41 C42 -177.6(5) . . . . ?
C37 N5 C41 C40 2.0(8) . . . . ?
C36 C35 C34 C33 -173.1(6) . . . . ?

loop_
_smtbx_masks_void_nr
_smtbx_masks_void_average_x
_smtbx_masks_void_average_y
_smtbx_masks_void_average_z
_smtbx_masks_void_volume
_smtbx_masks_void_count_electrons
_smtbx_masks_void_content
1 0.000 0.000 0.500 1118.1 296.8 '2 C6H24O6Cl2'
2 0.500 0.500 0.000 1118.1 296.8 '2 C6H24O6Cl2'
